data_4311975
loop_
_publ_author_name
'Muralee Murugesu'
'Rodolphe Cl\'erac'
'Christopher E. Anson'
'Annie K. Powell'

_publ_contact_author
; 
'Annie K. Powell'
;
_publ_contact_author_email powell@chemie.uni-karlsruhe.de
_publ_contact_author_phone '+44 721 608 2135'
_publ_section_title
;
 Structure and Magnetic Properties of a Giant Cu44II Aggregate Which Packs
 with a Zeotypic Superstructure
;
_journal_name_full 'Inorganic Chemistry'
_journal_page_first 7269
_journal_page_last 7271
_journal_paper_doi 10.1021/ic0487171
_journal_volume 43
_journal_year 2004
_chemical_formula_sum 'C108 H402 Br12 Cu44 N12 O221'
_chemical_formula_weight 9161.10
_chemical_name_systematic
; 
 [di(\m8-bromo)octabromohexatrikonta(\m3-hydroxy)tetra(\m-hydroxy)
dodekakis-{N,N-bis-(2-carboxyethyl)-3-aminopropanoato}-octaeikosi(aquo)
tetratetrakontacopper(II)] dibromide 81(water)
;
_space_group_IT_number 15
_symmetry_cell_setting monoclinic
_symmetry_space_group_name_Hall '-C 2yc'
_symmetry_space_group_name_H-M 'C 1 2/c 1'
_atom_sites_solution_hydrogens geom
_atom_sites_solution_primary direct
_atom_sites_solution_secondary difmap
_audit_creation_method SHELXL-97
_cell_angle_alpha 90.00
_cell_angle_beta 92.216(1)
_cell_angle_gamma 90.00
_cell_formula_units_Z 4
_cell_length_a 30.5141(19)
_cell_length_b 33.783(2)
_cell_length_c 29.9408(19)
_cell_measurement_reflns_used 22699
_cell_measurement_temperature 200(2)
_cell_measurement_theta_max 23.49
_cell_measurement_theta_min 2.21
_cell_volume 30842(3)
_computing_cell_refinement 'SMART-NT 5.6 (Bruker AXS Inc., 2000)'
_computing_data_collection 'SMART-NT 5.6 (Bruker AXS Inc., 2000)'
_computing_data_reduction 'SAINT+ 6.0 (Bruker AXS Inc., 2000)'
_computing_molecular_graphics 'XP: SHELXTL 5.1 (Bruker AXS Inc., 1997)'
_computing_publication_material 'XCIF: SHELXTL 5.1 (Bruker AXS Inc., 1997)'
_computing_structure_refinement 'XL: SHELXTL 5.1 (Bruker AXS Inc., 1997)'
_computing_structure_solution 'XS: SHELXTL 5.1 (Bruker AXS Inc., 1997)'
_diffrn_ambient_temperature 200(2)
_diffrn_detector_area_resol_mean 8.333
_diffrn_measured_fraction_theta_full 0.996
_diffrn_measured_fraction_theta_max 0.917
_diffrn_measurement_device_type 'Bruker SMART Apex'
_diffrn_measurement_method 'CCD area detector'
_diffrn_radiation_monochromator graphite
_diffrn_radiation_source 'rotating anode'
_diffrn_radiation_type MoK\a
_diffrn_radiation_wavelength 0.71073
_diffrn_reflns_av_R_equivalents 0.1213
_diffrn_reflns_av_sigmaI/netI 0.1761
_diffrn_reflns_limit_h_max 40
_diffrn_reflns_limit_h_min -39
_diffrn_reflns_limit_k_max 44
_diffrn_reflns_limit_k_min -43
_diffrn_reflns_limit_l_max 18
_diffrn_reflns_limit_l_min -39
_diffrn_reflns_number 75559
_diffrn_reflns_theta_full 25.00
_diffrn_reflns_theta_max 28.05
_diffrn_reflns_theta_min 1.61
_exptl_absorpt_coefficient_mu 4.628
_exptl_absorpt_correction_T_max 0.894
_exptl_absorpt_correction_T_min 0.605
_exptl_absorpt_correction_type empirical
_exptl_absorpt_process_details 'SADABS (Bruker AXS Inc., 2000)'
_exptl_crystal_colour 'pale blue'
_exptl_crystal_density_diffrn 1.973
_exptl_crystal_density_method 'not measured'
_exptl_crystal_description block
_exptl_crystal_F_000 18392
_exptl_crystal_size_max 0.12
_exptl_crystal_size_mid 0.09
_exptl_crystal_size_min 0.05
_refine_diff_density_max 1.191
_refine_diff_density_min -1.679
_refine_diff_density_rms 0.194
_refine_ls_extinction_method none
_refine_ls_goodness_of_fit_ref 0.948
_refine_ls_hydrogen_treatment noref
_refine_ls_matrix_type fullcycle
_refine_ls_number_parameters 1706
_refine_ls_number_reflns 34317
_refine_ls_number_restraints 0
_refine_ls_restrained_S_all 0.948
_refine_ls_R_factor_all 0.1892
_refine_ls_R_factor_gt 0.0687
_refine_ls_shift/su_max 0.001
_refine_ls_shift/su_mean 0.000
_refine_ls_structure_factor_coef Fsqd
_refine_ls_weighting_details 'calc w=1/[\s^2^(Fo^2^)+(0.1088P)^2^+0.0000P] where P=(Fo^2^+2Fc^2^)/3'
_refine_ls_weighting_scheme calc
_refine_ls_wR_factor_gt 0.1726
_refine_ls_wR_factor_ref 0.2217
_reflns_number_gt 14844
_reflns_number_total 34317
_reflns_threshold_expression >2sigma(I)
_cod_data_source_file ic0487171si20040914_052720.cif
_cod_data_source_block cu44
_cod_original_cell_volume 30841(3)
_cod_database_code 4311975

loop_
_symmetry_equiv_pos_as_xyz
'x, y, z'
'-x, y, -z+1/2'
'x+1/2, y+1/2, z'
'-x+1/2, y+1/2, -z+1/2'
'-x, -y, -z'
'x, -y, z-1/2'
'-x+1/2, -y+1/2, -z'
'x+1/2, -y+1/2, z-1/2'

loop_
_atom_site_label
_atom_site_type_symbol
_atom_site_fract_x
_atom_site_fract_y
_atom_site_fract_z
_atom_site_U_iso_or_equiv
_atom_site_adp_type
_atom_site_occupancy
_atom_site_symmetry_multiplicity
_atom_site_calc_flag
_atom_site_refinement_flags
_atom_site_disorder_assembly
_atom_site_disorder_group
Br1 Br 0.0000 0.31629(4) 0.2500 0.0310(4) Uani 1 2 d S . .
Br2 Br 0.0000 0.19808(4) 0.2500 0.0314(4) Uani 1 2 d S . .
Cu1 Cu 0.11109(4) 0.38681(3) 0.17676(4) 0.0270(3) Uani 1 1 d . . .
Cu2 Cu 0.07591(4) 0.37515(3) 0.27137(4) 0.0251(3) Uani 1 1 d . . .
Cu3 Cu 0.07723(4) 0.38281(3) 0.37014(4) 0.0257(3) Uani 1 1 d . . .
Cu4 Cu 0.05077(4) 0.30058(3) 0.34588(4) 0.0262(3) Uani 1 1 d . . .
Cu5 Cu 0.04693(4) 0.21413(3) 0.34838(4) 0.0272(3) Uani 1 1 d . . .
Cu6 Cu 0.06962(4) 0.12865(3) 0.36987(4) 0.0274(3) Uani 1 1 d . . .
Cu7 Cu 0.07458(4) 0.14141(3) 0.27417(4) 0.0254(3) Uani 1 1 d . . .
Cu8 Cu 0.11875(4) 0.13160(3) 0.18321(4) 0.0278(3) Uani 1 1 d . . .
Cu9 Cu 0.09548(4) 0.21546(3) 0.20547(4) 0.0263(3) Uani 1 1 d . . .
Cu10 Cu 0.09168(4) 0.30215(3) 0.20318(4) 0.0260(3) Uani 1 1 d . . .
Cu11 Cu 0.11824(5) 0.25710(4) 0.11352(4) 0.0320(3) Uani 1 1 d . . .
Cu12 Cu 0.13962(4) 0.25266(3) 0.37465(4) 0.0293(3) Uani 1 1 d . . .
Cu13 Cu 0.01661(4) 0.37499(3) 0.17416(4) 0.0259(3) Uani 1 1 d . . .
Cu14 Cu 0.02274(4) 0.14141(3) 0.17419(4) 0.0260(3) Uani 1 1 d . . .
Cu15 Cu 0.12520(4) 0.47959(4) 0.16754(5) 0.0328(3) Uani 1 1 d . . .
Cu16 Cu 0.20859(5) 0.42367(4) 0.17740(5) 0.0400(4) Uani 1 1 d . . .
Cu17 Cu 0.10157(4) 0.46741(4) 0.40129(4) 0.0294(3) Uani 1 1 d . . .
Cu18 Cu 0.07844(5) 0.40477(4) 0.47426(5) 0.0355(3) Uani 1 1 d . . .
Cu19 Cu 0.08559(5) 0.03702(4) 0.39004(5) 0.0383(4) Uani 1 1 d . B .
Cu20 Cu 0.07254(5) 0.09591(4) 0.46891(5) 0.0438(4) Uani 1 1 d . B .
Cu21 Cu 0.14509(5) 0.04411(4) 0.15871(5) 0.0368(4) Uani 1 1 d . . .
Cu22 Cu 0.21860(5) 0.10369(4) 0.18905(5) 0.0394(4) Uani 1 1 d . . .
O1 O 0.1168(2) 0.34517(18) 0.2364(2) 0.0251(16) Uani 1 1 d . . .
H1 H 0.1462 0.3411 0.2498 0.030 Uiso 1 1 calc R . .
O2 O 0.0900(2) 0.34323(18) 0.3250(2) 0.0228(15) Uani 1 1 d . . .
H2 H 0.1208 0.3352 0.3267 0.027 Uiso 1 1 calc R . .
O3 O 0.0855(2) 0.17026(19) 0.3293(2) 0.0274(16) Uani 1 1 d . . .
H3 H 0.1165 0.1773 0.3334 0.033 Uiso 1 1 calc R . .
O4 O 0.1175(2) 0.17301(19) 0.2435(2) 0.0284(17) Uani 1 1 d . . .
H4 H 0.1456 0.1777 0.2596 0.034 Uiso 1 1 calc R . .
O5 O 0.0762(2) 0.25769(18) 0.1635(2) 0.0237(15) Uani 1 1 d . . .
H5 H 0.0452 0.2565 0.1538 0.028 Uiso 1 1 calc R . .
O6 O 0.0880(2) 0.25576(18) 0.3312(2) 0.0274(16) Uani 1 1 d . . .
H6 H 0.0958 0.2548 0.2998 0.033 Uiso 1 1 calc R . .
O7 O 0.0691(2) 0.34493(19) 0.1625(2) 0.0285(17) Uani 1 1 d . . .
H7 H 0.0699 0.3370 0.1311 0.034 Uiso 1 1 calc R . .
O8 O 0.0762(2) 0.17205(18) 0.1651(2) 0.0265(16) Uani 1 1 d . . .
H8 H 0.0789 0.1794 0.1337 0.032 Uiso 1 1 calc R . .
O9 O 0.0592(2) 0.40178(19) 0.2142(2) 0.0248(16) Uani 1 1 d . . .
H9 H 0.0544 0.4304 0.2169 0.030 Uiso 1 1 calc R . .
O10 O 0.0370(2) 0.40227(19) 0.3115(2) 0.0293(17) Uani 1 1 d . . .
H10 H 0.0344 0.4310 0.3074 0.035 Uiso 1 1 calc R . .
O11 O 0.0331(2) 0.11457(18) 0.3143(2) 0.0278(17) Uani 1 1 d . . .
H11 H 0.0302 0.0860 0.3091 0.033 Uiso 1 1 calc R . .
O12 O 0.0634(2) 0.11433(18) 0.2175(2) 0.0267(16) Uani 1 1 d . . .
H12 H 0.0592 0.0857 0.2198 0.032 Uiso 1 1 calc R . .
O13 O 0.0198(2) 0.3450(2) 0.3695(2) 0.0319(18) Uani 1 1 d . . .
H13 H 0.0069 0.3407 0.3986 0.038 Uiso 1 1 calc R . .
O14 O 0.0105(2) 0.17223(19) 0.3703(2) 0.0270(16) Uani 1 1 d . . .
H14 H -0.0031 0.1766 0.3990 0.032 Uiso 1 1 calc R . .
O15 O 0.1495(2) 0.43077(18) 0.1983(2) 0.0278(17) Uani 1 1 d . . .
H15 H 0.1495 0.4334 0.2309 0.033 Uiso 1 1 calc R . .
O16 O 0.0606(2) 0.42234(18) 0.4130(2) 0.0255(16) Uani 1 1 d . . .
H16 H 0.0296 0.4298 0.4099 0.031 Uiso 1 1 calc R . .
O17 O 0.0509(2) 0.08492(19) 0.4077(2) 0.0271(16) Uani 1 1 d . . .
H17 H 0.0192 0.0805 0.4056 0.033 Uiso 1 1 calc R . .
O18 O 0.1581(2) 0.08827(19) 0.2023(2) 0.0323(18) Uani 1 1 d . . .
H18 H 0.1548 0.0805 0.2335 0.039 Uiso 1 1 calc R . .
O19 O 0.0107(2) 0.25919(19) 0.3643(2) 0.0282(16) Uani 1 1 d . . .
O20 O 0.1113(2) 0.25988(18) 0.2439(2) 0.0253(15) Uani 1 1 d . . .
N1 N 0.1658(4) 0.2543(3) 0.0686(3) 0.044(3) Uani 1 1 d . . .
C1 C 0.1722(5) 0.2930(4) 0.0485(4) 0.053(4) Uani 1 1 d . . .
H1A H 0.1449 0.3008 0.0334 0.063 Uiso 1 1 calc R . .
H1B H 0.1940 0.2904 0.0259 0.063 Uiso 1 1 calc R . .
C2 C 0.1868(4) 0.3265(3) 0.0807(4) 0.048(3) Uani 1 1 d . . .
H2A H 0.2165 0.3207 0.0914 0.058 Uiso 1 1 calc R . .
H2B H 0.1879 0.3507 0.0635 0.058 Uiso 1 1 calc R . .
C3 C 0.1598(4) 0.3346(3) 0.1212(4) 0.038(3) Uani 1 1 d . . .
O21 O 0.1441(2) 0.3050(2) 0.1414(2) 0.0341(18) Uani 1 1 d . . .
O22 O 0.1564(3) 0.3698(2) 0.1338(3) 0.0380(19) Uani 1 1 d . . .
C4 C 0.2083(5) 0.2416(4) 0.0907(5) 0.058(4) Uani 1 1 d . . .
H4A H 0.2148 0.2593 0.1157 0.069 Uiso 1 1 calc R . .
H4B H 0.2313 0.2450 0.0696 0.069 Uiso 1 1 calc R . .
C5 C 0.2103(4) 0.1983(3) 0.1084(5) 0.053(4) Uani 1 1 d . . .
H5A H 0.2057 0.1803 0.0835 0.064 Uiso 1 1 calc R . .
H5B H 0.2393 0.1933 0.1217 0.064 Uiso 1 1 calc R . .
C6 C 0.1763(4) 0.1903(3) 0.1428(4) 0.037(3) Uani 1 1 d . . .
O23 O 0.1593(2) 0.2180(2) 0.1640(3) 0.0368(19) Uani 1 1 d . . .
O24 O 0.1675(3) 0.1539(2) 0.1493(3) 0.042(2) Uani 1 1 d . . .
C7 C 0.1544(5) 0.2260(4) 0.0319(4) 0.057(4) Uani 1 1 d . . .
H7A H 0.1610 0.1994 0.0424 0.068 Uiso 1 1 calc R . .
H7B H 0.1730 0.2313 0.0071 0.068 Uiso 1 1 calc R . .
C8 C 0.1059(6) 0.2273(4) 0.0147(4) 0.067(5) Uani 1 1 d . . .
H8A H 0.1029 0.2132 -0.0134 0.080 Uiso 1 1 calc R . .
H8B H 0.0974 0.2546 0.0093 0.080 Uiso 1 1 calc R . .
C9 C 0.0740(5) 0.2082(4) 0.0494(5) 0.060(4) Uani 1 1 d . . .
O25 O 0.0852(3) 0.2125(2) 0.0885(3) 0.046(2) Uani 1 1 d . . .
O26 O 0.0420(4) 0.1925(3) 0.0379(4) 0.095(4) Uani 1 1 d . . .
N2 N 0.1872(3) 0.2471(2) 0.4234(3) 0.033(2) Uani 1 1 d . . .
C10 C 0.2073(4) 0.2862(3) 0.4319(4) 0.040(3) Uani 1 1 d . . .
H10A H 0.2200 0.2952 0.4044 0.048 Uiso 1 1 calc R . .
H10B H 0.2312 0.2829 0.4538 0.048 Uiso 1 1 calc R . .
C11 C 0.1778(4) 0.3185(3) 0.4481(4) 0.037(3) Uani 1 1 d . . .
H11A H 0.1944 0.3430 0.4485 0.045 Uiso 1 1 calc R . .
H11B H 0.1712 0.3126 0.4788 0.045 Uiso 1 1 calc R . .
C12 C 0.1342(4) 0.3264(3) 0.4226(4) 0.036(3) Uani 1 1 d . . .
O27 O 0.1137(2) 0.2981(2) 0.4041(2) 0.0339(18) Uani 1 1 d . . .
O28 O 0.1212(3) 0.3615(2) 0.4207(3) 0.040(2) Uani 1 1 d . . .
C13 C 0.1686(4) 0.2326(3) 0.4659(4) 0.038(3) Uani 1 1 d . . .
H13A H 0.1449 0.2502 0.4735 0.046 Uiso 1 1 calc R . .
H13B H 0.1912 0.2349 0.4894 0.046 Uiso 1 1 calc R . .
C14 C 0.1514(4) 0.1906(3) 0.4661(4) 0.039(3) Uani 1 1 d . . .
H14A H 0.1401 0.1851 0.4953 0.047 Uiso 1 1 calc R . .
H14B H 0.1755 0.1726 0.4615 0.047 Uiso 1 1 calc R . .
C15 C 0.1149(4) 0.1825(3) 0.4304(4) 0.036(3) Uani 1 1 d . . .
O29 O 0.0934(3) 0.2108(2) 0.4153(2) 0.0382(19) Uani 1 1 d . . .
O30 O 0.1093(2) 0.1464(2) 0.4196(2) 0.0335(18) Uani 1 1 d . . .
C16 C 0.2226(4) 0.2200(3) 0.4104(4) 0.042(3) Uani 1 1 d . . .
H16A H 0.2132 0.1929 0.4153 0.050 Uiso 1 1 calc R . .
H16B H 0.2483 0.2248 0.4297 0.050 Uiso 1 1 calc R . .
C17 C 0.2360(4) 0.2242(4) 0.3606(5) 0.047(3) Uani 1 1 d . . .
H17A H 0.2417 0.2518 0.3544 0.057 Uiso 1 1 calc R . .
H17B H 0.2630 0.2096 0.3566 0.057 Uiso 1 1 calc R . .
C18 C 0.2010(4) 0.2090(3) 0.3272(4) 0.036(3) Uani 1 1 d . . .
O31 O 0.1616(2) 0.2094(2) 0.3397(3) 0.0350(18) Uani 1 1 d . . .
O32 O 0.2106(3) 0.1986(3) 0.2901(3) 0.064(3) Uani 1 1 d . . .
N3 N 0.1118(3) 0.5241(3) 0.1247(3) 0.035(2) Uani 1 1 d . . .
C19 C 0.0626(4) 0.5233(3) 0.1116(4) 0.038(3) Uani 1 1 d . . .
H19A H 0.0462 0.5262 0.1385 0.046 Uiso 1 1 calc R . .
H19B H 0.0558 0.5460 0.0927 0.046 Uiso 1 1 calc R . .
C20 C 0.0473(4) 0.4868(3) 0.0878(4) 0.039(3) Uani 1 1 d . . .
H20A H 0.0620 0.4854 0.0597 0.046 Uiso 1 1 calc R . .
H20B H 0.0162 0.4896 0.0806 0.046 Uiso 1 1 calc R . .
C21 C 0.0543(4) 0.4473(3) 0.1119(4) 0.031(3) Uani 1 1 d . . .
O33 O 0.0919(2) 0.4415(2) 0.1318(2) 0.0310(17) Uani 1 1 d . . .
O34 O 0.0253(2) 0.4212(2) 0.1101(3) 0.0339(18) Uani 1 1 d . . .
C22 C 0.1375(4) 0.5190(4) 0.0842(4) 0.043(3) Uani 1 1 d . . .
H22A H 0.1275 0.5385 0.0624 0.052 Uiso 1 1 calc R . .
H22B H 0.1307 0.4931 0.0717 0.052 Uiso 1 1 calc R . .
C23 C 0.1875(4) 0.5224(4) 0.0899(5) 0.051(4) Uani 1 1 d . . .
H23A H 0.2005 0.5131 0.0627 0.061 Uiso 1 1 calc R . .
H23B H 0.1951 0.5501 0.0934 0.061 Uiso 1 1 calc R . .
C24 C 0.2069(5) 0.5001(4) 0.1281(5) 0.056(4) Uani 1 1 d . . .
O35 O 0.1920(3) 0.4636(2) 0.1319(3) 0.046(2) Uani 1 1 d . . .
O36 O 0.2363(3) 0.5150(3) 0.1548(3) 0.059(3) Uani 1 1 d . . .
C25 C 0.1211(5) 0.5644(3) 0.1450(4) 0.052(4) Uani 1 1 d . . .
H25A H 0.1046 0.5842 0.1279 0.063 Uiso 1 1 calc R . .
H25B H 0.1520 0.5704 0.1424 0.063 Uiso 1 1 calc R . .
C26 C 0.1096(4) 0.5678(3) 0.1939(4) 0.048(3) Uani 1 1 d . . .
H26A H 0.1085 0.5955 0.2024 0.058 Uiso 1 1 calc R . .
H26B H 0.0808 0.5564 0.1980 0.058 Uiso 1 1 calc R . .
C27 C 0.1429(4) 0.5467(3) 0.2237(4) 0.042(3) Uani 1 1 d . . .
O37 O 0.1535(3) 0.5118(2) 0.2129(3) 0.041(2) Uani 1 1 d . . .
O38 O 0.1593(3) 0.5634(2) 0.2572(3) 0.053(2) Uani 1 1 d . . .
N4 N 0.1521(3) 0.5050(3) 0.3975(3) 0.035(2) Uani 1 1 d . . .
C28 C 0.1844(4) 0.4922(3) 0.3643(4) 0.042(3) Uani 1 1 d . . .
H28A H 0.2008 0.4698 0.3764 0.051 Uiso 1 1 calc R . .
H28B H 0.2050 0.5136 0.3599 0.051 Uiso 1 1 calc R . .
C29 C 0.1633(4) 0.4803(3) 0.3180(4) 0.032(3) Uani 1 1 d . . .
H29A H 0.1432 0.5008 0.3077 0.038 Uiso 1 1 calc R . .
H29B H 0.1861 0.4779 0.2964 0.038 Uiso 1 1 calc R . .
C30 C 0.1391(3) 0.4416(3) 0.3206(4) 0.030(3) Uani 1 1 d . . .
O39 O 0.1239(2) 0.43040(18) 0.3579(2) 0.0261(16) Uani 1 1 d . . .
O40 O 0.1328(2) 0.4223(2) 0.2853(2) 0.0333(18) Uani 1 1 d . . .
C31 C 0.1754(4) 0.5077(3) 0.4425(4) 0.043(3) Uani 1 1 d . . .
H31A H 0.1544 0.5162 0.4640 0.051 Uiso 1 1 calc R . .
H31B H 0.1975 0.5282 0.4411 0.051 Uiso 1 1 calc R . .
C32 C 0.1982(4) 0.4690(4) 0.4609(4) 0.050(3) Uani 1 1 d . . .
H32A H 0.2141 0.4570 0.4369 0.061 Uiso 1 1 calc R . .
H32B H 0.2195 0.4763 0.4843 0.061 Uiso 1 1 calc R . .
C33 C 0.1675(4) 0.4387(4) 0.4791(4) 0.038(3) Uani 1 1 d . . .
O41 O 0.1265(2) 0.4422(2) 0.4669(2) 0.0352(18) Uani 1 1 d . . .
O42 O 0.1826(3) 0.4134(3) 0.5039(3) 0.056(2) Uani 1 1 d . . .
C34 C 0.1357(4) 0.5448(3) 0.3852(5) 0.047(3) Uani 1 1 d . . .
H34A H 0.1199 0.5430 0.3566 0.057 Uiso 1 1 calc R . .
H34B H 0.1607 0.5621 0.3814 0.057 Uiso 1 1 calc R . .
C35 C 0.1059(5) 0.5636(4) 0.4187(5) 0.059(4) Uani 1 1 d . . .
H35A H 0.1247 0.5730 0.4434 0.071 Uiso 1 1 calc R . .
H35B H 0.0931 0.5868 0.4044 0.071 Uiso 1 1 calc R . .
C36 C 0.0687(4) 0.5412(4) 0.4392(5) 0.049(3) Uani 1 1 d . . .
O43 O 0.0666(2) 0.50358(19) 0.4357(3) 0.0357(19) Uani 1 1 d . . .
O44 O 0.0418(4) 0.5602(3) 0.4619(4) 0.083(4) Uani 1 1 d . . .
N5 N 0.1302(4) -0.0057(3) 0.3794(4) 0.054(3) Uani 1 1 d . B .
C37 C 0.1368(6) -0.0072(4) 0.3312(6) 0.089(6) Uani 1 1 d . . .
H37A H 0.1086 -0.0128 0.3164 0.107 Uiso 1 1 calc R . .
H37B H 0.1557 -0.0296 0.3256 0.107 Uiso 1 1 calc R . .
C38 C 0.1561(4) 0.0289(3) 0.3085(4) 0.042(3) Uani 1 1 d . . .
H38A H 0.1866 0.0313 0.3185 0.051 Uiso 1 1 calc R . .
H38B H 0.1556 0.0240 0.2766 0.051 Uiso 1 1 calc R . .
C39 C 0.1338(4) 0.0684(3) 0.3164(4) 0.032(3) Uani 1 1 d . . .
O45 O 0.1159(2) 0.0752(2) 0.3536(3) 0.0361(19) Uani 1 1 d . . .
O46 O 0.1344(3) 0.0933(2) 0.2866(3) 0.0391(19) Uani 1 1 d . . .
C40 C 0.1710(6) 0.0007(6) 0.4018(7) 0.102(7) Uani 1 1 d . . .
H40A H 0.1839 0.0240 0.3886 0.122 Uiso 1 1 calc R . .
H40B H 0.1897 -0.0215 0.3950 0.122 Uiso 1 1 calc R . .
C41 C 0.1735(6) 0.0063(6) 0.4516(5) 0.102(7) Uani 1 1 d . . .
H41A H 0.2042 0.0058 0.4612 0.123 Uiso 1 1 calc R . .
H41B H 0.1597 -0.0164 0.4650 0.123 Uiso 1 1 calc R . .
C42 C 0.1524(5) 0.0449(5) 0.4721(5) 0.069(5) Uani 1 1 d . . .
O47 O 0.1175(3) 0.0569(3) 0.4538(3) 0.057(2) Uani 1 1 d . . .
O48 O 0.1691(4) 0.0603(3) 0.5064(4) 0.091(4) Uani 1 1 d . . .
C43 C 0.1139(6) -0.0454(4) 0.3900(8) 0.101(7) Uani 1 1 d . . .
H43A H 0.1289 -0.0638 0.3709 0.121 Uiso 1 1 calc R A 1
H43B H 0.1240 -0.0511 0.4204 0.121 Uiso 1 1 calc R A 1
C44A C 0.0757(10) -0.0538(9) 0.3874(11) 0.075(9) Uiso 0.60 1 d P B 1
H44A H 0.0747 -0.0801 0.4004 0.090 Uiso 0.60 1 calc PR B 1
H44B H 0.0698 -0.0576 0.3556 0.090 Uiso 0.60 1 calc PR B 1
C45A C 0.0317(7) -0.0327(5) 0.4041(7) 0.032(4) Uiso 0.60 1 d P B 1
C44B C 0.0601(9) -0.0547(8) 0.3721(9) 0.021(6) Uiso 0.40 1 d P B 2
H44C H 0.0499 -0.0399 0.3461 0.025 Uiso 0.40 1 calc PR B 2
H44D H 0.0522 -0.0825 0.3701 0.025 Uiso 0.40 1 calc PR B 2
C45B C 0.0508(14) -0.0327(13) 0.4227(15) 0.069(11) Uiso 0.40 1 d P B 2
O49 O 0.0448(3) 0.0023(2) 0.4194(3) 0.051(2) Uani 1 1 d . . .
O50A O -0.0023(5) -0.0494(4) 0.4149(5) 0.044(4) Uiso 0.60 1 d P B 1
O50B O 0.0170(12) -0.0537(11) 0.4374(13) 0.112(12) Uiso 0.40 1 d P B 2
N6 N 0.1406(3) 0.0082(3) 0.1059(3) 0.045(3) Uani 1 1 d . . .
C46 C 0.1074(6) 0.0204(6) 0.0714(6) 0.118(9) Uani 1 1 d . . .
H46A H 0.1017 -0.0022 0.0520 0.142 Uiso 1 1 calc R . .
H46B H 0.1203 0.0408 0.0533 0.142 Uiso 1 1 calc R . .
C47 C 0.0645(4) 0.0354(3) 0.0862(5) 0.049(4) Uani 1 1 d . . .
H47A H 0.0510 0.0151 0.1040 0.059 Uiso 1 1 calc R . .
H47B H 0.0454 0.0398 0.0600 0.059 Uiso 1 1 calc R . .
C48 C 0.0673(4) 0.0734(3) 0.1132(4) 0.029(2) Uani 1 1 d . . .
O51 O 0.1041(2) 0.0826(2) 0.1316(2) 0.0362(19) Uani 1 1 d . . .
O52 O 0.0340(2) 0.0935(2) 0.1160(3) 0.0359(19) Uani 1 1 d . . .
C49 C 0.1859(6) 0.0029(6) 0.0860(7) 0.106(7) Uani 1 1 d . . .
H49A H 0.2061 -0.0064 0.1095 0.127 Uiso 1 1 calc R . .
H49B H 0.1837 -0.0177 0.0635 0.127 Uiso 1 1 calc R . .
C50 C 0.2056(5) 0.0391(4) 0.0652(5) 0.064(4) Uani 1 1 d . . .
H50A H 0.1830 0.0524 0.0472 0.077 Uiso 1 1 calc R . .
H50B H 0.2281 0.0306 0.0452 0.077 Uiso 1 1 calc R . .
C51 C 0.2259(4) 0.0688(4) 0.0986(5) 0.044(3) Uani 1 1 d . . .
O53 O 0.2066(3) 0.0724(2) 0.1357(3) 0.048(2) Uani 1 1 d . . .
O54 O 0.2586(3) 0.0877(3) 0.0888(3) 0.066(3) Uani 1 1 d . . .
C52 C 0.1301(9) -0.0319(5) 0.1201(6) 0.136(10) Uani 1 1 d . . .
H52A H 0.0998 -0.0314 0.1287 0.163 Uiso 1 1 calc R . .
H52B H 0.1308 -0.0484 0.0935 0.163 Uiso 1 1 calc R . .
C53 C 0.1539(6) -0.0527(3) 0.1544(5) 0.069(5) Uani 1 1 d . . .
H53A H 0.1789 -0.0649 0.1407 0.082 Uiso 1 1 calc R . .
H53B H 0.1353 -0.0742 0.1639 0.082 Uiso 1 1 calc R . .
C54 C 0.1712(5) -0.0319(3) 0.1964(5) 0.059(4) Uani 1 1 d . . .
O55 O 0.1770(3) 0.0053(2) 0.1963(3) 0.050(2) Uani 1 1 d . . .
O56 O 0.1806(3) -0.0519(3) 0.2303(3) 0.069(3) Uani 1 1 d . . .
Br3 Br 0.05506(6) 0.31151(5) 0.06152(5) 0.0689(5) Uani 1 1 d . . .
Br4 Br 0.18784(4) 0.31085(4) 0.31446(5) 0.0464(3) Uani 1 1 d . . .
Br5 Br 0.04232(4) 0.50157(3) 0.32151(4) 0.0429(3) Uani 1 1 d . . .
Br6 Br 0.06770(5) 0.01478(4) 0.21276(5) 0.0541(4) Uani 1 1 d . . .
O57 O 0.0560(2) 0.48357(19) 0.2153(2) 0.0359(18) Uani 1 1 d . . .
O58 O 0.2415(3) 0.4661(2) 0.2271(3) 0.057(2) Uani 1 1 d . . .
O59 O 0.2613(3) 0.4116(3) 0.1444(4) 0.068(3) Uani 1 1 d . . .
O60 O 0.2194(3) 0.3779(2) 0.2175(3) 0.050(2) Uani 1 1 d . . .
O61 O 0.1058(3) 0.3836(2) 0.5298(3) 0.062(3) Uani 1 1 d . . .
O62 O 0.0309(3) 0.3649(3) 0.4783(3) 0.055(2) Uani 1 1 d . . .
O63 O 0.0372(3) 0.4539(2) 0.5025(3) 0.042(2) Uani 1 1 d . . .
O64 O 0.0275(3) 0.1365(3) 0.4796(3) 0.064(3) Uani 1 1 d . . .
O65 O 0.1039(3) 0.1099(3) 0.5250(3) 0.068(3) Uani 1 1 d . . .
O66 O 0.2304(3) 0.1308(2) 0.2469(3) 0.050(2) Uani 1 1 d . . .
O67 O 0.2546(3) 0.0522(2) 0.2225(3) 0.059(3) Uani 1 1 d . . .
O68 O 0.2699(3) 0.1291(3) 0.1628(3) 0.057(2) Uani 1 1 d . . .
O69A O 0.0438(7) 0.0427(10) 0.4998(10) 0.050(7) Uani 0.50 1 d P . .
O69B O 0.0221(7) 0.0481(9) 0.4959(10) 0.049(7) Uani 0.50 1 d P B .
O70A O 0.0345(8) 0.0312(4) 0.3137(8) 0.060(4) Uani 0.40 1 d P . .
Br7A Br 0.0345(8) 0.0312(4) 0.3137(8) 0.060(4) Uani 0.10 1 d P . .
O70B O 0.0342(13) 0.0159(7) 0.3188(11) 0.038(7) Uani 0.50 1 d P B .
O111 O 0.1702(3) 0.7197(3) 0.4174(3) 0.072(3) Uani 1 1 d . . .
O121 O 0.2471(3) 0.5961(3) 0.1716(3) 0.072(3) Uani 1 1 d . . .
O131 O 0.1552(3) 0.6348(3) 0.2901(4) 0.083(3) Uani 1 1 d . . .
O141 O 0.2718(4) 0.3814(3) 0.2898(4) 0.088(4) Uani 1 1 d . . .
O151 O 0.1995(3) 0.1122(3) 0.3964(4) 0.074(3) Uani 1 1 d . . .
O161 O 0.2569(4) 0.4277(3) 0.0517(4) 0.087(4) Uani 1 1 d . . .
O171 O 0.2294(4) 0.3970(3) 0.3702(4) 0.091(4) Uani 1 1 d . . .
O181 O 0.2870(4) 0.3629(4) 0.4332(5) 0.115(4) Uiso 1 1 d . . .
O191 O 0.1640(4) 0.5698(4) 0.5436(5) 0.118(5) Uiso 1 1 d . . .
O201 O 0.3121(5) 0.3084(4) 0.3078(5) 0.122(5) Uiso 1 1 d . . .
O211 O 0.2759(6) 0.2448(5) 0.2546(6) 0.152(6) Uiso 1 1 d . . .
O221 O 0.2103(7) 0.1437(7) -0.0121(7) 0.187(8) Uiso 1 1 d . . .
O231 O -0.0081(5) 0.3665(5) 0.5566(6) 0.144(6) Uiso 1 1 d . . .
O241 O 0.2256(7) 0.2945(7) 0.1979(8) 0.215(9) Uiso 1 1 d . . .
O251 O 0.1793(5) 0.6478(5) 0.1531(6) 0.150(6) Uiso 1 1 d . . .
O261 O 0.0937(8) 0.6110(7) 0.5145(8) 0.223(10) Uiso 1 1 d . . .
O271 O 0.2875(7) 0.1456(6) 0.0308(7) 0.192(8) Uiso 1 1 d . . .
O281 O 0.0163(7) 0.5957(6) 0.2968(8) 0.077(6) Uiso 0.50 1 d P . .
O282 O 0.0231(15) 0.5977(14) 0.3369(16) 0.208(18) Uiso 0.50 1 d P . .
O291 O 0.1568(8) 0.6895(7) 0.2243(9) 0.238(11) Uiso 1 1 d . . .
O301 O 0.1179(7) -0.1020(7) 0.2721(8) 0.211(9) Uiso 1 1 d . . .
O311 O 0.0814(6) 0.6524(6) 0.3361(7) 0.184(8) Uiso 1 1 d . . .
O321 O 0.0240(10) 0.2221(9) 0.5246(10) 0.264(12) Uiso 1 1 d . . .
O331 O 0.0335(8) 0.6316(8) 0.1344(9) 0.250(11) Uiso 1 1 d . . .
O341 O 0.0410(8) -0.0750(8) 0.2395(10) 0.270(13) Uiso 1 1 d . . .
O351 O 0.0204(10) 0.2531(8) -0.0954(11) 0.277(14) Uiso 1 1 d . . .
O361 O 0.5881(11) 0.1967(10) 0.0332(12) 0.332(17) Uiso 1 1 d . . .
O371 O 0.0434(15) 0.8189(13) 0.3595(15) 0.43(2) Uiso 1 1 d . . .
O381 O 0.408(2) 0.279(2) 0.207(2) 0.68(5) Uiso 1 1 d . . .
Br7B Br 0.6572(8) 0.2010(8) 0.0699(10) 0.107(6) Uiso 0.10 1 d P . .
O391 O 0.6408(12) 0.2114(11) 0.0648(14) 0.107(6) Uiso 0.40 1 d P . .
O392 O 0.6819(10) 0.1659(10) 0.0687(11) 0.140(11) Uiso 0.50 1 d P . .
Br7C Br 0.6651(4) 0.2778(4) 0.0899(4) 0.122(3) Uiso 0.25 1 d P . .
O402 O 0.6714(7) 0.3009(7) 0.0997(8) 0.134(8) Uiso 0.75 1 d P . .
Br7D Br 0.1277(3) 0.8862(3) 0.4945(3) 0.089(3) Uiso 0.20 1 d P . .
Br7E Br 0.1429(5) 0.8747(4) 0.5491(5) 0.104(4) Uiso 0.15 1 d P . .
O413 O 0.1910(10) 0.8752(10) 0.4780(11) 0.057(8) Uiso 0.30 1 d P . .
O414 O 0.0677(13) 0.9118(12) 0.4967(13) 0.081(12) Uiso 0.35 1 d P . .
O421 O 0.2403(14) 0.3666(14) 0.5388(15) 0.123(8) Uiso 0.40 1 d P . .
Br7F Br 0.2523(11) 0.3665(11) 0.5207(12) 0.123(8) Uiso 0.10 1 d P . .
O422 O 0.273(2) 0.381(2) 0.5047(19) 0.162(11) Uiso 0.40 1 d P . .
Br7G Br 0.2678(17) 0.3889(15) 0.5207(16) 0.162(11) Uiso 0.10 1 d P . .
O431 O 0.1055(10) 0.6802(9) 0.4334(11) 0.128(10) Uiso 0.50 1 d P . .
O432 O 0.0707(10) 0.6882(9) 0.4117(11) 0.126(10) Uiso 0.50 1 d P . .
O442 O 0.0771(13) 0.8961(12) 0.4927(14) 0.138(15) Uiso 0.50 1 d P . .
O451 O 0.4566(14) 0.3519(14) 0.3392(16) 0.213(18) Uiso 0.50 1 d P . .
O452 O 0.0501(12) 0.1124(11) 0.5976(13) 0.165(13) Uiso 0.50 1 d P . .
O461 O 0.0857(9) 0.1741(8) 0.5728(9) 0.108(8) Uiso 0.50 1 d P . .
O462 O 0.0482(15) 0.1909(14) 0.5442(15) 0.193(17) Uiso 0.50 1 d P . .
O471 O 0.3281(8) 0.3629(7) 0.1638(8) 0.088(7) Uiso 0.50 1 d P . .
O472 O 0.2912(13) 0.3326(12) 0.1577(14) 0.182(15) Uiso 0.50 1 d P . .
O482 O 0.3962(11) 0.3182(11) 0.2859(12) 0.158(13) Uiso 0.50 1 d P . .
O491 O 0.1879(11) 0.7994(10) 0.4208(11) 0.138(11) Uiso 0.50 1 d P . .
O492 O 0.1517(14) 0.8304(12) 0.4184(14) 0.178(15) Uiso 0.50 1 d P . .
O501 O 0.0591(9) 0.2833(8) 0.4769(9) 0.094(8) Uiso 0.50 1 d P . .
O502 O 0.0309(15) 0.2656(13) 0.4658(15) 0.180(16) Uiso 0.50 1 d P . .
O511 O 0.0867(18) 0.6861(17) 0.1823(19) 0.26(2) Uiso 0.50 1 d P . .
O512 O -0.057(2) 0.281(2) -0.132(2) 0.33(3) Uiso 0.50 1 d P . .
O521 O 0.1050(14) 0.8416(12) 0.4109(14) 0.181(15) Uiso 0.50 1 d P . .
O522 O 0.0309(18) 0.8663(17) 0.4521(19) 0.27(2) Uiso 0.50 1 d P . .
O531 O 0.051(2) 0.7086(19) 0.272(2) 0.31(3) Uiso 0.50 1 d P . .

loop_
_atom_site_aniso_label
_atom_site_aniso_U_11
_atom_site_aniso_U_22
_atom_site_aniso_U_33
_atom_site_aniso_U_23
_atom_site_aniso_U_13
_atom_site_aniso_U_12
Br1 0.0358(9) 0.0251(7) 0.0317(9) 0.000 -0.0029(7) 0.000
Br2 0.0378(9) 0.0235(7) 0.0323(9) 0.000 -0.0045(7) 0.000
Cu1 0.0325(7) 0.0210(6) 0.0273(7) 0.0015(5) -0.0016(6) -0.0018(5)
Cu2 0.0310(7) 0.0200(6) 0.0241(7) -0.0003(5) -0.0033(6) 0.0005(5)
Cu3 0.0323(7) 0.0198(6) 0.0247(7) -0.0022(5) -0.0047(6) -0.0014(5)
Cu4 0.0323(7) 0.0188(6) 0.0272(7) 0.0001(5) -0.0032(6) 0.0013(5)
Cu5 0.0337(7) 0.0181(6) 0.0295(7) 0.0019(5) -0.0037(6) -0.0007(5)
Cu6 0.0366(8) 0.0206(6) 0.0245(7) 0.0026(5) -0.0064(6) -0.0013(6)
Cu7 0.0323(7) 0.0198(6) 0.0237(7) 0.0007(5) -0.0048(6) -0.0014(5)
Cu8 0.0318(7) 0.0210(6) 0.0304(7) 0.0011(5) -0.0013(6) 0.0039(5)
Cu9 0.0336(7) 0.0179(6) 0.0272(7) 0.0013(5) -0.0032(6) 0.0013(5)
Cu10 0.0340(7) 0.0186(6) 0.0248(7) 0.0003(5) -0.0065(6) -0.0007(5)
Cu11 0.0442(8) 0.0238(6) 0.0280(7) -0.0017(6) 0.0013(6) 0.0006(6)
Cu12 0.0367(8) 0.0220(6) 0.0282(7) -0.0019(5) -0.0092(6) 0.0025(5)
Cu13 0.0291(7) 0.0215(6) 0.0267(7) -0.0001(5) -0.0052(6) -0.0009(5)
Cu14 0.0309(7) 0.0208(6) 0.0258(7) 0.0011(5) -0.0044(6) 0.0014(5)
Cu15 0.0397(8) 0.0230(6) 0.0347(8) 0.0057(6) -0.0111(6) -0.0074(6)
Cu16 0.0352(8) 0.0398(8) 0.0449(9) 0.0088(7) -0.0006(7) -0.0005(7)
Cu17 0.0349(8) 0.0222(6) 0.0310(8) -0.0048(6) -0.0024(6) -0.0048(6)
Cu18 0.0468(9) 0.0312(7) 0.0283(8) -0.0029(6) -0.0044(7) -0.0070(6)
Cu19 0.0492(9) 0.0244(7) 0.0416(9) 0.0105(6) 0.0046(7) 0.0083(6)
Cu20 0.0617(10) 0.0402(8) 0.0289(8) 0.0060(7) -0.0079(7) -0.0050(7)
Cu21 0.0434(9) 0.0262(7) 0.0399(9) -0.0067(6) -0.0095(7) 0.0088(6)
Cu22 0.0368(8) 0.0382(8) 0.0431(9) -0.0035(7) -0.0005(7) 0.0029(6)
O1 0.031(4) 0.024(3) 0.020(4) -0.005(3) -0.009(3) -0.002(3)
O2 0.026(4) 0.022(3) 0.020(4) 0.003(3) -0.004(3) 0.003(3)
O3 0.033(4) 0.024(4) 0.025(4) 0.001(3) -0.006(3) 0.000(3)
O4 0.032(4) 0.025(4) 0.027(4) 0.005(3) -0.009(3) -0.002(3)
O5 0.032(4) 0.020(3) 0.019(4) 0.002(3) -0.003(3) 0.006(3)
O6 0.035(4) 0.018(3) 0.028(4) 0.005(3) -0.007(3) -0.001(3)
O7 0.037(4) 0.023(4) 0.024(4) -0.001(3) -0.008(3) 0.002(3)
O8 0.028(4) 0.023(3) 0.028(4) 0.000(3) -0.001(3) 0.000(3)
O9 0.030(4) 0.022(3) 0.022(4) 0.003(3) -0.002(3) -0.002(3)
O10 0.031(4) 0.019(3) 0.038(4) 0.000(3) 0.002(3) 0.005(3)
O11 0.038(4) 0.017(3) 0.028(4) 0.002(3) -0.009(3) -0.004(3)
O12 0.038(4) 0.017(3) 0.024(4) 0.001(3) -0.005(3) 0.003(3)
O13 0.041(5) 0.033(4) 0.022(4) -0.005(3) -0.003(3) 0.008(3)
O14 0.031(4) 0.025(4) 0.025(4) -0.003(3) -0.004(3) -0.003(3)
O15 0.035(4) 0.020(3) 0.027(4) 0.004(3) -0.012(3) -0.006(3)
O16 0.027(4) 0.024(3) 0.026(4) -0.004(3) 0.005(3) -0.002(3)
O17 0.031(4) 0.027(4) 0.022(4) 0.002(3) -0.007(3) -0.004(3)
O18 0.037(4) 0.026(4) 0.034(4) 0.001(3) 0.004(4) 0.008(3)
O19 0.033(4) 0.025(4) 0.026(4) 0.005(3) 0.000(3) 0.001(3)
O20 0.036(4) 0.020(3) 0.019(4) 0.004(3) -0.006(3) 0.003(3)
N1 0.068(7) 0.031(5) 0.035(6) -0.003(4) 0.004(5) -0.001(5)
C1 0.078(10) 0.043(7) 0.039(8) -0.005(6) 0.016(7) 0.004(7)
C2 0.071(9) 0.025(6) 0.050(8) 0.002(6) 0.015(7) 0.003(6)
C3 0.046(7) 0.027(6) 0.040(7) 0.004(5) -0.005(6) 0.002(5)
O21 0.043(5) 0.023(4) 0.037(5) -0.001(3) 0.008(4) 0.002(3)
O22 0.047(5) 0.026(4) 0.041(5) -0.004(4) 0.011(4) -0.004(4)
C4 0.067(9) 0.055(8) 0.053(9) 0.029(7) 0.034(7) 0.028(7)
C5 0.055(8) 0.035(7) 0.071(10) 0.008(7) 0.022(8) 0.012(6)
C6 0.028(6) 0.034(6) 0.049(8) 0.004(6) -0.004(6) 0.005(5)
O23 0.042(5) 0.027(4) 0.042(5) 0.006(4) 0.007(4) 0.007(4)
O24 0.042(5) 0.029(4) 0.054(5) 0.008(4) 0.008(4) 0.006(4)
C7 0.097(12) 0.040(7) 0.034(8) -0.008(6) 0.016(8) 0.008(7)
C8 0.138(15) 0.046(8) 0.016(7) -0.012(6) 0.001(8) 0.011(9)
C9 0.095(12) 0.039(7) 0.041(9) -0.023(6) -0.043(8) 0.003(8)
O25 0.067(6) 0.041(5) 0.030(5) 0.002(4) -0.009(4) -0.007(4)
O26 0.125(10) 0.067(7) 0.090(9) 0.003(7) -0.037(8) -0.032(7)
N2 0.038(5) 0.024(5) 0.036(5) 0.001(4) -0.003(4) -0.001(4)
C10 0.056(8) 0.021(5) 0.042(7) 0.005(5) -0.014(6) -0.003(5)
C11 0.037(7) 0.031(6) 0.042(7) -0.005(5) -0.018(6) -0.006(5)
C12 0.055(8) 0.020(5) 0.034(7) 0.003(5) -0.008(6) -0.007(5)
O27 0.043(5) 0.025(4) 0.033(4) -0.001(3) -0.012(4) 0.002(3)
O28 0.053(5) 0.022(4) 0.044(5) -0.003(3) -0.008(4) -0.003(4)
C13 0.046(7) 0.034(6) 0.034(7) -0.001(5) -0.012(6) -0.006(5)
C14 0.052(8) 0.031(6) 0.032(7) 0.009(5) -0.013(6) -0.015(5)
C15 0.056(8) 0.025(6) 0.025(6) 0.007(5) -0.007(6) -0.002(5)
O29 0.051(5) 0.035(4) 0.027(4) 0.001(3) -0.014(4) -0.005(4)
O30 0.047(5) 0.025(4) 0.027(4) 0.003(3) -0.018(4) -0.008(3)
C16 0.042(7) 0.023(5) 0.059(9) 0.002(6) -0.025(6) 0.012(5)
C17 0.037(7) 0.033(6) 0.071(10) 0.001(6) -0.010(7) 0.010(6)
C18 0.043(8) 0.033(6) 0.030(7) 0.004(5) 0.005(6) 0.013(5)
O31 0.033(5) 0.030(4) 0.041(5) -0.007(3) -0.012(4) 0.002(3)
O32 0.079(7) 0.054(6) 0.060(7) -0.021(5) 0.006(6) 0.002(5)
N3 0.040(6) 0.028(5) 0.035(6) 0.009(4) -0.007(5) -0.006(4)
C19 0.046(7) 0.021(5) 0.046(7) 0.013(5) -0.008(6) -0.004(5)
C20 0.048(7) 0.027(6) 0.040(7) 0.009(5) -0.018(6) -0.003(5)
C21 0.039(7) 0.031(6) 0.023(6) -0.004(5) -0.005(5) -0.001(5)
O33 0.031(4) 0.029(4) 0.032(4) 0.004(3) -0.007(4) -0.003(3)
O34 0.029(4) 0.032(4) 0.040(5) 0.007(4) -0.008(4) -0.003(3)
C22 0.055(8) 0.043(7) 0.031(7) 0.006(6) -0.012(6) 0.002(6)
C23 0.038(7) 0.054(8) 0.061(9) 0.032(7) 0.002(7) -0.006(6)
C24 0.059(9) 0.060(9) 0.048(9) 0.011(7) 0.001(7) -0.006(8)
O35 0.053(5) 0.040(5) 0.044(5) 0.015(4) -0.002(4) -0.005(4)
O36 0.064(6) 0.049(5) 0.063(6) 0.015(5) -0.012(5) -0.012(5)
C25 0.068(9) 0.035(7) 0.052(9) 0.016(6) -0.019(7) -0.011(6)
C26 0.053(8) 0.024(6) 0.067(10) -0.009(6) -0.008(7) 0.001(6)
C27 0.055(8) 0.034(6) 0.034(7) 0.002(5) -0.018(6) -0.018(6)
O37 0.054(5) 0.025(4) 0.041(5) -0.001(4) -0.024(4) -0.003(4)
O38 0.068(6) 0.041(5) 0.048(6) -0.004(4) -0.021(5) -0.005(4)
N4 0.043(6) 0.028(5) 0.035(6) -0.005(4) 0.002(5) -0.009(4)
C28 0.060(8) 0.033(6) 0.033(7) -0.008(5) -0.001(6) -0.017(6)
C29 0.038(7) 0.030(6) 0.028(6) -0.006(5) -0.002(5) -0.009(5)
C30 0.028(6) 0.031(6) 0.030(7) -0.005(5) 0.007(5) 0.003(5)
O39 0.032(4) 0.020(3) 0.026(4) 0.001(3) 0.000(3) -0.005(3)
O40 0.040(5) 0.031(4) 0.028(4) -0.005(3) -0.006(4) -0.010(3)
C31 0.054(8) 0.036(6) 0.038(7) -0.005(6) -0.004(6) -0.014(6)
C32 0.048(8) 0.060(8) 0.042(8) -0.001(7) -0.013(6) -0.011(7)
C33 0.041(8) 0.043(7) 0.030(7) -0.013(6) 0.002(6) 0.002(6)
O41 0.036(5) 0.034(4) 0.036(5) -0.006(3) -0.007(4) -0.001(4)
O42 0.054(6) 0.063(6) 0.048(6) 0.002(5) -0.024(5) 0.007(5)
C34 0.048(8) 0.029(6) 0.066(9) -0.009(6) 0.014(7) -0.008(6)
C35 0.063(9) 0.035(7) 0.079(11) -0.002(7) 0.016(8) -0.004(7)
C36 0.058(9) 0.041(7) 0.050(8) -0.004(6) 0.006(7) -0.011(7)
O43 0.050(5) 0.017(3) 0.040(5) -0.008(3) -0.003(4) -0.002(3)
O44 0.097(8) 0.032(5) 0.123(10) -0.025(6) 0.059(8) -0.011(5)
N5 0.076(9) 0.038(6) 0.050(7) 0.020(5) 0.038(7) 0.018(6)
C37 0.105(14) 0.031(8) 0.133(18) 0.014(9) 0.022(13) 0.019(8)
C38 0.052(8) 0.028(6) 0.045(8) 0.007(5) -0.011(6) 0.009(6)
C39 0.034(7) 0.024(5) 0.037(7) 0.005(5) -0.012(6) 0.001(5)
O45 0.047(5) 0.026(4) 0.035(5) 0.006(3) 0.005(4) 0.000(4)
O46 0.054(5) 0.031(4) 0.033(5) 0.005(4) 0.001(4) 0.009(4)
C40 0.085(14) 0.095(14) 0.122(18) -0.009(13) -0.040(13) 0.044(11)
C41 0.099(14) 0.155(19) 0.055(11) 0.060(12) 0.031(10) 0.071(13)
C42 0.060(10) 0.104(13) 0.043(9) 0.041(9) -0.014(8) -0.025(10)
O47 0.064(6) 0.065(6) 0.041(5) 0.010(5) -0.018(5) 0.016(5)
O48 0.098(9) 0.086(8) 0.085(9) 0.021(7) -0.033(8) -0.001(7)
C43 0.082(13) 0.047(9) 0.17(2) 0.007(11) 0.017(13) 0.032(9)
O49 0.067(6) 0.022(4) 0.066(6) 0.007(4) 0.020(5) -0.001(4)
N6 0.045(6) 0.036(5) 0.051(7) -0.003(5) -0.014(5) 0.021(5)
C46 0.110(15) 0.125(16) 0.113(16) -0.080(14) -0.075(13) 0.063(13)
C47 0.046(8) 0.035(6) 0.066(9) -0.025(6) -0.014(7) 0.019(6)
C48 0.026(6) 0.035(6) 0.027(6) -0.006(5) 0.001(5) 0.002(5)
O51 0.039(5) 0.036(4) 0.033(4) -0.006(4) -0.012(4) 0.004(4)
O52 0.036(5) 0.030(4) 0.041(5) -0.011(4) -0.009(4) 0.003(4)
C49 0.108(16) 0.097(15) 0.111(16) -0.055(13) -0.003(13) 0.026(12)
C50 0.058(9) 0.073(10) 0.064(10) 0.014(9) 0.029(8) 0.025(8)
C51 0.046(8) 0.041(7) 0.046(8) -0.001(6) 0.003(7) 0.009(6)
O53 0.049(5) 0.045(5) 0.051(6) -0.010(4) 0.001(5) -0.001(4)
O54 0.055(6) 0.085(7) 0.059(7) -0.001(6) 0.008(5) -0.001(6)
C52 0.29(3) 0.058(11) 0.056(12) -0.018(10) -0.033(16) -0.027(16)
C53 0.120(14) 0.020(6) 0.063(10) 0.000(6) -0.031(10) 0.004(7)
C54 0.088(11) 0.021(6) 0.066(10) 0.002(6) -0.018(9) 0.015(7)
O55 0.054(6) 0.040(5) 0.056(6) -0.007(4) -0.012(5) 0.009(4)
O56 0.096(8) 0.038(5) 0.070(7) 0.002(5) -0.029(6) 0.010(5)
Br3 0.0889(12) 0.0711(10) 0.0460(9) -0.0059(8) -0.0053(8) 0.0230(9)
Br4 0.0408(7) 0.0448(7) 0.0526(8) 0.0067(6) -0.0090(6) 0.0037(6)
Br5 0.0486(8) 0.0338(6) 0.0455(8) -0.0031(5) -0.0069(6) -0.0003(6)
Br6 0.0640(9) 0.0385(7) 0.0593(9) -0.0005(6) -0.0036(7) 0.0027(6)
O57 0.053(5) 0.019(3) 0.036(4) -0.003(3) 0.007(4) 0.000(3)
O58 0.048(5) 0.046(5) 0.075(7) -0.003(5) -0.013(5) 0.003(4)
O59 0.046(6) 0.063(6) 0.097(8) 0.003(6) 0.015(5) 0.012(5)
O60 0.051(5) 0.038(5) 0.060(6) 0.011(4) -0.012(5) 0.005(4)
O61 0.092(7) 0.042(5) 0.050(6) 0.017(4) -0.008(5) -0.001(5)
O62 0.067(6) 0.053(5) 0.046(5) -0.005(4) -0.002(5) -0.028(5)
O63 0.049(5) 0.045(5) 0.032(5) -0.010(4) -0.001(4) 0.002(4)
O64 0.096(8) 0.052(6) 0.045(6) -0.003(5) 0.005(5) 0.020(5)
O65 0.081(7) 0.083(7) 0.038(5) 0.005(5) -0.031(5) -0.023(6)
O66 0.053(5) 0.045(5) 0.052(6) -0.018(4) -0.003(4) 0.001(4)
O67 0.061(6) 0.039(5) 0.074(7) 0.014(5) -0.025(5) 0.004(4)
O68 0.047(5) 0.059(6) 0.066(6) 0.015(5) 0.012(5) -0.003(4)
O69A 0.036(14) 0.074(16) 0.041(12) 0.006(10) -0.001(14) -0.015(15)
O69B 0.039(14) 0.053(13) 0.055(14) 0.013(10) 0.003(15) -0.022(14)
O70A 0.063(8) 0.040(8) 0.077(10) -0.001(8) -0.013(7) 0.004(8)
Br7A 0.063(8) 0.040(8) 0.077(10) -0.001(8) -0.013(7) 0.004(8)
O70B 0.051(14) 0.041(17) 0.021(10) 0.008(13) 0.002(9) 0.030(16)
O111 0.056(6) 0.116(9) 0.042(6) -0.034(6) -0.001(5) 0.017(6)
O121 0.091(8) 0.061(6) 0.065(7) -0.006(5) -0.002(6) -0.014(6)
O131 0.082(8) 0.067(7) 0.098(9) -0.013(6) -0.028(7) 0.017(6)
O141 0.138(10) 0.043(5) 0.080(8) 0.013(5) -0.046(7) -0.028(6)
O151 0.056(6) 0.078(7) 0.086(8) -0.018(6) -0.018(6) 0.009(5)
O161 0.102(8) 0.068(7) 0.095(9) -0.033(6) 0.040(7) -0.043(6)
O171 0.088(8) 0.056(6) 0.127(11) -0.003(7) -0.024(8) 0.002(6)

loop_
_atom_type_symbol
_atom_type_description
_atom_type_scat_dispersion_real
_atom_type_scat_dispersion_imag
_atom_type_scat_source
C C 0.0033 0.0016 'International Tables Vol C Tables 4.2.6.8 and 6.1.1.4'
H H 0.0000 0.0000 'International Tables Vol C Tables 4.2.6.8 and 6.1.1.4'
N N 0.0061 0.0033 'International Tables Vol C Tables 4.2.6.8 and 6.1.1.4'
O O 0.0106 0.0060 'International Tables Vol C Tables 4.2.6.8 and 6.1.1.4'
Cu Cu 0.3201 1.2651 'International Tables Vol C Tables 4.2.6.8 and 6.1.1.4'
Br Br -0.2901 2.4595 'International Tables Vol C Tables 4.2.6.8 and 6.1.1.4'

loop_
_geom_angle_atom_site_label_1
_geom_angle_atom_site_label_2
_geom_angle_atom_site_label_3
_geom_angle
_geom_angle_site_symmetry_1
_geom_angle_site_symmetry_3
_geom_angle_publ_flag
Cu13 Br1 Cu13 99.57(6) 2 . yes
Cu13 Br1 Cu2 64.96(4) 2 . yes
Cu13 Br1 Cu2 66.12(4) . . yes
Cu13 Br1 Cu2 66.12(4) 2 2 ?
Cu13 Br1 Cu2 64.96(4) . 2 ?
Cu2 Br1 Cu2 100.22(6) . 2 ?
Cu13 Br1 Cu10 66.55(3) 2 2 ?
Cu13 Br1 Cu10 126.14(4) . 2 ?
Cu2 Br1 Cu10 131.41(4) . 2 ?
Cu2 Br1 Cu10 61.92(3) 2 2 ?
Cu13 Br1 Cu10 126.14(4) 2 . ?
Cu13 Br1 Cu10 66.55(3) . . yes
Cu2 Br1 Cu10 61.92(3) . . yes
Cu2 Br1 Cu10 131.41(4) 2 . yes
Cu10 Br1 Cu10 162.91(6) 2 . yes
Cu13 Br1 Cu4 132.16(4) 2 2 ?
Cu13 Br1 Cu4 62.57(3) . 2 ?
Cu2 Br1 Cu4 127.83(4) . 2 ?
Cu2 Br1 Cu4 66.17(3) 2 2 ?
Cu10 Br1 Cu4 88.15(3) 2 2 ?
Cu10 Br1 Cu4 89.07(3) . 2 ?
Cu13 Br1 Cu4 62.57(3) 2 . yes
Cu13 Br1 Cu4 132.16(4) . . yes
Cu2 Br1 Cu4 66.17(3) . . yes
Cu2 Br1 Cu4 127.83(4) 2 . yes
Cu10 Br1 Cu4 89.07(3) 2 . yes
Cu10 Br1 Cu4 88.15(3) . . yes
Cu4 Br1 Cu4 161.23(6) 2 . yes
Cu7 Br2 Cu7 101.93(6) 2 . yes
Cu7 Br2 Cu14 67.65(4) 2 . yes
Cu7 Br2 Cu14 66.09(4) . . yes
Cu7 Br2 Cu14 66.09(4) 2 2 ?
Cu7 Br2 Cu14 67.65(4) . 2 ?
Cu14 Br2 Cu14 102.82(6) . 2 yes
Cu7 Br2 Cu5 128.07(4) 2 . yes
Cu7 Br2 Cu5 65.94(3) . . yes
Cu14 Br2 Cu5 131.75(4) . . yes
Cu14 Br2 Cu5 62.68(3) 2 . yes
Cu7 Br2 Cu5 65.94(3) 2 2 ?
Cu7 Br2 Cu5 128.07(4) . 2 ?
Cu14 Br2 Cu5 62.68(3) . 2 ?
Cu14 Br2 Cu5 131.75(4) 2 2 ?
Cu5 Br2 Cu5 160.90(6) . 2 ?
Cu7 Br2 Cu9 132.82(4) 2 . yes
Cu7 Br2 Cu9 62.88(3) . . yes
Cu14 Br2 Cu9 65.43(3) . . yes
Cu14 Br2 Cu9 129.61(4) 2 . yes
Cu5 Br2 Cu9 88.38(3) . . yes
Cu5 Br2 Cu9 88.24(3) 2 . yes
Cu7 Br2 Cu9 62.88(3) 2 2 ?
Cu7 Br2 Cu9 132.82(4) . 2 ?
Cu14 Br2 Cu9 129.61(4) . 2 ?
Cu14 Br2 Cu9 65.43(3) 2 2 ?
Cu5 Br2 Cu9 88.24(3) . 2 ?
Cu5 Br2 Cu9 88.38(3) 2 2 ?
Cu9 Br2 Cu9 159.52(6) . 2 ?
O7 Cu1 O15 172.5(3) . . yes
O7 Cu1 O22 96.6(3) . . yes
O15 Cu1 O22 90.6(3) . . yes
O7 Cu1 O9 77.4(3) . . yes
O15 Cu1 O9 95.6(3) . . yes
O22 Cu1 O9 172.5(3) . . yes
O7 Cu1 O1 75.6(3) . . yes
O15 Cu1 O1 100.5(2) . . yes
O22 Cu1 O1 107.1(3) . . yes
O9 Cu1 O1 76.1(2) . . yes
O7 Cu1 O33 107.4(3) . . yes
O15 Cu1 O33 74.3(3) . . yes
O22 Cu1 O33 91.1(3) . . yes
O9 Cu1 O33 86.5(3) . . yes
O1 Cu1 O33 161.3(3) . . yes
O7 Cu1 Cu13 41.4(2) . . ?
O15 Cu1 Cu13 133.1(2) . . ?
O22 Cu1 Cu13 130.5(2) . . ?
O9 Cu1 Cu13 42.13(18) . . ?
O1 Cu1 Cu13 88.94(18) . . ?
O33 Cu1 Cu13 82.40(18) . . ?
O7 Cu1 Cu10 40.30(19) . . ?
O15 Cu1 Cu10 137.73(19) . . ?
O22 Cu1 Cu10 92.5(2) . . ?
O9 Cu1 Cu10 85.80(18) . . ?
O1 Cu1 Cu10 38.86(16) . . ?
O33 Cu1 Cu10 147.71(18) . . ?
Cu13 Cu1 Cu10 70.98(4) . . ?
O1 Cu2 O10 174.5(3) . . yes
O1 Cu2 O2 91.8(3) . . yes
O10 Cu2 O2 82.7(3) . . yes
O1 Cu2 O9 85.4(3) . . yes
O10 Cu2 O9 100.1(3) . . yes
O2 Cu2 O9 173.6(3) . . yes
O1 Cu2 O40 88.0(3) . . yes
O10 Cu2 O40 92.0(3) . . yes
O2 Cu2 O40 95.1(3) . . yes
O9 Cu2 O40 90.6(3) . . yes
O1 Cu2 Cu3 126.7(2) . . ?
O10 Cu2 Cu3 48.0(2) . . ?
O2 Cu2 Cu3 40.54(19) . . ?
O9 Cu2 Cu3 144.5(2) . . ?
O40 Cu2 Cu3 77.58(18) . . ?
O1 Cu2 Br1 92.54(19) . . yes
O10 Cu2 Br1 87.7(2) . . yes
O2 Cu2 Br1 87.40(19) . . yes
O9 Cu2 Br1 86.98(19) . . yes
O40 Cu2 Br1 177.45(19) . . yes
Cu3 Cu2 Br1 104.05(4) . . ?
O16 Cu3 O2 176.1(3) . . yes
O16 Cu3 O28 86.3(3) . . yes
O2 Cu3 O28 97.2(3) . . yes
O16 Cu3 O13 100.4(3) . . yes
O2 Cu3 O13 76.9(3) . . yes
O28 Cu3 O13 107.3(3) . . yes
O16 Cu3 O39 78.0(3) . . yes
O2 Cu3 O39 103.8(3) . . yes
O28 Cu3 O39 88.4(3) . . yes
O13 Cu3 O39 164.2(3) . . yes
O16 Cu3 O10 99.8(3) . . yes
O2 Cu3 O10 76.9(3) . . yes
O28 Cu3 O10 173.1(3) . . yes
O13 Cu3 O10 75.1(3) . . yes
O39 Cu3 O10 89.6(3) . . yes
O16 Cu3 Cu2 136.7(2) . . ?
O2 Cu3 Cu2 41.02(18) . . ?
O28 Cu3 Cu2 132.0(2) . . ?
O13 Cu3 Cu2 87.72(19) . . ?
O39 Cu3 Cu2 83.13(19) . . ?
O10 Cu3 Cu2 41.10(18) . . ?
O16 Cu3 Cu4 137.0(2) . . ?
O2 Cu3 Cu4 41.43(19) . . ?
O28 Cu3 Cu4 90.90(19) . . ?
O13 Cu3 Cu4 40.22(18) . . ?
O39 Cu3 Cu4 144.82(19) . . ?
O10 Cu3 Cu4 86.92(17) . . ?
Cu2 Cu3 Cu4 71.47(4) . . ?
O13 Cu4 O19 97.6(3) . . yes
O13 Cu4 O6 170.5(3) . . yes
O19 Cu4 O6 83.4(3) . . yes
O13 Cu4 O2 82.0(3) . . yes
O19 Cu4 O2 177.7(3) . . yes
O6 Cu4 O2 97.4(3) . . yes
O13 Cu4 Cu5 138.5(2) . . ?
O19 Cu4 Cu5 41.5(2) . . ?
O6 Cu4 Cu5 41.9(2) . . ?
O2 Cu4 Cu5 139.2(2) . . ?
O13 Cu4 Cu3 46.7(2) . . ?
O19 Cu4 Cu3 140.1(2) . . ?
O6 Cu4 Cu3 128.6(2) . . ?
O2 Cu4 Cu3 40.46(19) . . ?
Cu5 Cu4 Cu3 159.58(6) . . ?
O13 Cu4 Br1 88.5(2) . . yes
O19 Cu4 Br1 94.8(2) . . yes
O6 Cu4 Br1 100.9(2) . . yes
O2 Cu4 Br1 82.92(18) . . yes
Cu5 Cu4 Br1 99.63(5) . . ?
Cu3 Cu4 Br1 100.30(5) . . ?
O14 Cu5 O19 98.6(3) . . yes
O14 Cu5 O6 174.3(3) . . yes
O19 Cu5 O6 83.1(3) . . yes
O14 Cu5 O3 84.6(3) . . yes
O19 Cu5 O3 176.5(3) . . yes
O6 Cu5 O3 93.9(3) . . yes
O14 Cu5 O29 90.7(3) . . yes
O19 Cu5 O29 98.9(3) . . yes
O6 Cu5 O29 83.7(3) . . yes
O3 Cu5 O29 82.4(3) . . yes
O14 Cu5 Cu4 139.9(2) . . ?
O19 Cu5 Cu4 41.5(2) . . ?
O6 Cu5 Cu4 41.6(2) . . ?
O3 Cu5 Cu4 135.4(2) . . ?
O29 Cu5 Cu4 92.60(18) . . ?
O14 Cu5 Cu6 50.2(2) . . ?
O19 Cu5 Cu6 144.8(2) . . ?
O6 Cu5 Cu6 126.5(2) . . ?
O3 Cu5 Cu6 38.7(2) . . ?
O29 Cu5 Cu6 69.94(18) . . ?
Cu4 Cu5 Cu6 161.34(6) . . ?
O14 Cu5 Br2 86.9(2) . . yes
O19 Cu5 Br2 96.7(2) . . yes
O6 Cu5 Br2 98.3(2) . . yes
O3 Cu5 Br2 81.99(19) . . yes
O29 Cu5 Br2 164.39(19) . . yes
Cu4 Cu5 Br2 99.16(5) . . ?
Cu6 Cu5 Br2 96.98(5) . . ?
O3 Cu6 O17 176.0(3) . . yes
O3 Cu6 O30 95.3(3) . . yes
O17 Cu6 O30 88.7(3) . . yes
O3 Cu6 O11 78.3(3) . . yes
O17 Cu6 O11 97.8(3) . . yes
O30 Cu6 O11 173.3(3) . . yes
O3 Cu6 O14 75.9(3) . . yes
O17 Cu6 O14 103.3(3) . . yes
O30 Cu6 O14 104.8(3) . . yes
O11 Cu6 O14 75.6(3) . . yes
O3 Cu6 O45 105.1(3) . . yes
O17 Cu6 O45 74.4(3) . . yes
O30 Cu6 O45 91.9(3) . . yes
O11 Cu6 O45 88.0(3) . . yes
O14 Cu6 O45 163.1(3) . . yes
O3 Cu6 Cu7 41.3(2) . . ?
O17 Cu6 Cu7 135.1(2) . . ?
O30 Cu6 Cu7 130.1(2) . . ?
O11 Cu6 Cu7 43.3(2) . . ?
O14 Cu6 Cu7 88.93(18) . . ?
O45 Cu6 Cu7 81.70(19) . . ?
O3 Cu6 Cu5 40.0(2) . . ?
O17 Cu6 Cu5 140.5(2) . . ?
O30 Cu6 Cu5 89.9(2) . . ?
O11 Cu6 Cu5 86.31(18) . . ?
O14 Cu6 Cu5 39.53(17) . . ?
O45 Cu6 Cu5 145.08(19) . . ?
Cu7 Cu6 Cu5 70.73(4) . . ?
O3 Cu7 O12 177.8(3) . . yes
O3 Cu7 O4 91.7(3) . . yes
O12 Cu7 O4 86.8(3) . . yes
O3 Cu7 O11 78.9(3) . . yes
O12 Cu7 O11 102.6(3) . . yes
O4 Cu7 O11 170.6(3) . . yes
O3 Cu7 Cu6 41.2(2) . . ?
O12 Cu7 Cu6 140.9(2) . . ?
O4 Cu7 Cu6 127.5(2) . . ?
O11 Cu7 Cu6 44.04(19) . . ?
O3 Cu7 Br2 89.3(2) . . yes
O12 Cu7 Br2 89.10(19) . . yes
O4 Cu7 Br2 93.0(2) . . yes
O11 Cu7 Br2 86.74(19) . . yes
Cu6 Cu7 Br2 105.13(5) . . ?
O8 Cu8 O18 175.9(3) . . yes
O8 Cu8 O24 95.5(3) . . yes
O18 Cu8 O24 88.2(3) . . yes
O8 Cu8 O12 77.9(3) . . yes
O18 Cu8 O12 98.4(3) . . yes
O24 Cu8 O12 173.3(3) . . yes
O8 Cu8 O4 76.0(3) . . yes
O18 Cu8 O4 104.8(3) . . yes
O24 Cu8 O4 102.0(3) . . yes
O12 Cu8 O4 75.2(2) . . yes
O8 Cu8 O51 102.0(3) . . yes
O18 Cu8 O51 76.1(3) . . yes
O24 Cu8 O51 93.4(3) . . yes
O12 Cu8 O51 89.4(3) . . yes
O4 Cu8 O51 164.5(3) . . yes
O8 Cu8 Cu14 41.14(19) . . yes
O18 Cu8 Cu14 134.8(2) . . yes
O24 Cu8 Cu14 132.3(2) . . yes
O12 Cu8 Cu14 42.18(18) . . yes
O4 Cu8 Cu14 87.50(18) . . yes
O51 Cu8 Cu14 81.49(19) . . yes
O8 Cu8 Cu9 40.4(2) . . yes
O18 Cu8 Cu9 141.8(2) . . yes
O24 Cu8 Cu9 86.8(2) . . yes
O12 Cu8 Cu9 87.25(18) . . yes
O4 Cu8 Cu9 40.12(16) . . yes
O51 Cu8 Cu9 141.99(19) . . yes
Cu14 Cu8 Cu9 70.84(4) . . ?
O4 Cu9 O20 98.8(3) . . yes
O4 Cu9 O8 84.1(3) . . yes
O20 Cu9 O8 176.6(3) . . yes
O4 Cu9 O5 175.8(3) . . yes
O20 Cu9 O5 83.1(3) . . yes
O8 Cu9 O5 94.2(3) . . yes
O4 Cu9 O23 93.5(3) . . yes
O20 Cu9 O23 95.3(3) . . yes
O8 Cu9 O23 86.4(3) . . yes
O5 Cu9 O23 82.6(3) . . yes
O4 Cu9 Cu10 140.1(2) . . ?
O20 Cu9 Cu10 41.41(18) . . ?
O8 Cu9 Cu10 135.8(2) . . ?
O5 Cu9 Cu10 41.70(19) . . ?
O23 Cu9 Cu10 89.11(18) . . ?
O4 Cu9 Cu8 49.5(2) . . ?
O20 Cu9 Cu8 143.7(2) . . ?
O8 Cu9 Cu8 39.71(19) . . ?
O5 Cu9 Cu8 127.39(19) . . ?
O23 Cu9 Cu8 73.08(18) . . ?
Cu10 Cu9 Cu8 161.28(6) . . ?
O4 Cu9 Br2 85.5(2) . . yes
O20 Cu9 Br2 95.8(2) . . yes
O8 Cu9 Br2 82.5(2) . . yes
O5 Cu9 Br2 98.0(2) . . yes
O23 Cu9 Br2 168.82(19) . . yes
Cu10 Cu9 Br2 98.77(5) . . ?
Cu8 Cu9 Br2 98.15(5) . . ?
O1 Cu10 O20 97.2(3) . . yes
O1 Cu10 O5 169.4(3) . . yes
O20 Cu10 O5 83.1(3) . . yes
O1 Cu10 O7 83.6(3) . . yes
O20 Cu10 O7 177.6(3) . . yes
O5 Cu10 O7 96.6(3) . . yes
O1 Cu10 Cu9 137.3(2) . . ?
O20 Cu10 Cu9 41.00(19) . . ?
O5 Cu10 Cu9 42.07(18) . . ?
O7 Cu10 Cu9 138.6(2) . . ?
O1 Cu10 Cu1 48.5(2) . . ?
O20 Cu10 Cu1 142.5(2) . . ?
O5 Cu10 Cu1 127.52(19) . . ?
O7 Cu10 Cu1 39.10(19) . . ?
Cu9 Cu10 Cu1 160.14(6) . . ?
O1 Cu10 Br1 89.9(2) . . yes
O20 Cu10 Br1 95.0(2) . . yes
O5 Cu10 Br1 100.6(2) . . yes
O7 Cu10 Br1 82.7(2) . . yes
Cu9 Cu10 Br1 99.93(5) . . ?
Cu1 Cu10 Br1 98.97(5) . . ?
O25 Cu11 O21 172.3(3) . . yes
O25 Cu11 O5 87.6(3) . . yes
O21 Cu11 O5 86.2(3) . . yes
O25 Cu11 N1 94.7(4) . . yes
O21 Cu11 N1 92.0(3) . . yes
O5 Cu11 N1 173.3(4) . . yes
O25 Cu11 O23 93.9(3) . . yes
O21 Cu11 O23 89.7(3) . . yes
O5 Cu11 O23 82.3(3) . . yes
N1 Cu11 O23 91.3(3) . . yes
O25 Cu11 Br3 87.9(2) . . yes
O21 Cu11 Br3 87.5(2) . . yes
O5 Cu11 Br3 87.98(18) . . yes
N1 Cu11 Br3 98.3(3) . . yes
O23 Cu11 Br3 170.0(2) . . yes
O31 Cu12 O27 173.8(3) . . yes
O31 Cu12 O6 88.2(3) . . yes
O27 Cu12 O6 86.0(3) . . yes
O31 Cu12 N2 93.8(3) . . yes
O27 Cu12 N2 92.2(3) . . yes
O6 Cu12 N2 173.7(3) . . yes
O31 Cu12 O29 93.0(3) . . yes
O27 Cu12 O29 88.8(3) . . yes
O6 Cu12 O29 84.1(3) . . yes
N2 Cu12 O29 89.9(3) . . yes
O31 Cu12 Br4 89.0(2) . . yes
O27 Cu12 Br4 88.5(2) . . yes
O6 Cu12 Br4 88.2(2) . . yes
N2 Cu12 Br4 97.8(3) . . yes
O29 Cu12 Br4 171.92(19) . . yes
O10 Cu13 O7 176.2(3) 2 . yes
O10 Cu13 O9 100.9(3) 2 . yes
O7 Cu13 O9 79.6(3) . . yes
O10 Cu13 O13 86.2(3) 2 2 yes
O7 Cu13 O13 93.4(3) . 2 yes
O9 Cu13 O13 172.8(3) . 2 yes
O10 Cu13 Cu1 140.5(2) 2 . ?
O7 Cu13 Cu1 41.59(19) . . ?
O9 Cu13 Cu1 44.4(2) . . ?
O13 Cu13 Cu1 128.5(2) 2 . ?
O10 Cu13 Br1 88.8(2) 2 . yes
O7 Cu13 Br1 87.5(2) . . yes
O9 Cu13 Br1 88.30(19) . . yes
O13 Cu13 Br1 93.1(2) 2 . yes?
Cu1 Cu13 Br1 105.10(4) . . yes
O14 Cu14 O8 92.2(3) 2 . yes
O14 Cu14 O11 86.3(3) 2 2 yes
O8 Cu14 O11 175.2(3) . 2 yes
O14 Cu14 O12 172.4(3) 2 . yes
O8 Cu14 O12 80.2(3) . . yes
O11 Cu14 O12 101.4(3) 2 . yes
O14 Cu14 O52 87.1(3) 2 . yes
O8 Cu14 O52 96.4(3) . . yes
O11 Cu14 O52 88.0(3) 2 . yes
O12 Cu14 O52 93.4(3) . . yes
O14 Cu14 Cu8 127.8(2) 2 . ?
O8 Cu14 Cu8 40.79(19) . . ?
O11 Cu14 Cu8 142.56(19) 2 . ?
O12 Cu14 Cu8 45.1(2) . . ?
O52 Cu14 Cu8 79.76(18) . . ?
O14 Cu14 Br2 92.6(2) 2 . yes
O8 Cu14 Br2 89.2(2) . . yes
O11 Cu14 Br2 86.32(19) 2 . yes
O12 Cu14 Br2 87.59(19) . . yes
O52 Cu14 Br2 174.37(19) . . yes
Cu8 Cu14 Br2 104.74(4) . . ?
O37 Cu15 O33 168.5(3) . . yes
O37 Cu15 N3 95.9(3) . . yes
O33 Cu15 N3 93.1(3) . . yes
O37 Cu15 O15 89.5(3) . . yes
O33 Cu15 O15 83.4(3) . . yes
N3 Cu15 O15 165.2(4) . . yes
O37 Cu15 O35 94.4(3) . . yes
O33 Cu15 O35 92.3(3) . . yes
N3 Cu15 O35 92.3(3) . . yes
O15 Cu15 O35 73.4(3) . . yes
O37 Cu15 O57 86.2(3) . . yes
O33 Cu15 O57 85.3(2) . . yes
N3 Cu15 O57 99.4(3) . . yes
O15 Cu15 O57 94.8(2) . . yes
O35 Cu15 O57 168.18(19) . . yes
O15 Cu16 O59 167.2(3) . . yes
O15 Cu16 O35 85.5(3) . . yes
O59 Cu16 O35 89.3(3) . . yes
O15 Cu16 O60 92.1(3) . . yes
O59 Cu16 O60 91.3(4) . . yes
O35 Cu16 O60 171.1(3) . . yes
O15 Cu16 O58 95.9(2) . . yes
O59 Cu16 O58 96.4(4) . . yes
O35 Cu16 O58 96.7(2) . . yes
O60 Cu16 O58 92.1(3) . . yes
O43 Cu17 O39 166.4(3) . . yes
O43 Cu17 N4 94.1(3) . . yes
O39 Cu17 N4 94.6(3) . . yes
O43 Cu17 O16 91.5(3) . . yes
O39 Cu17 O16 82.3(3) . . yes
N4 Cu17 O16 167.2(3) . . yes
O43 Cu17 O41 87.1(3) . . yes
O39 Cu17 O41 103.0(3) . . yes
N4 Cu17 O41 93.1(3) . . yes
O16 Cu17 O41 75.6(3) . . yes
O43 Cu17 Br5 82.1(2) . . yes
O39 Cu17 Br5 86.2(2) . . yes
N4 Cu17 Br5 98.4(3) . . yes
O16 Cu17 Br5 93.8(2) . . yes
O41 Cu17 Br5 164.7(2) . . yes
O41 Cu18 O61 92.0(3) . . yes
O41 Cu18 O16 83.3(3) . . yes
O61 Cu18 O16 169.4(3) . . yes
O41 Cu18 O62 176.3(3) . . yes
O61 Cu18 O62 89.4(4) . . yes
O16 Cu18 O62 94.8(3) . . yes
O41 Cu18 O63 89.9(2) . . yes
O61 Cu18 O63 100.0(3) . . yes
O16 Cu18 O63 89.4(2) . . yes
O62 Cu18 O63 93.2(3) . . yes
O49 Cu19 O45 168.4(4) . . yes
O49 Cu19 O17 90.8(3) . . yes
O45 Cu19 O17 83.1(3) . . yes
O49 Cu19 N5 95.0(4) . . yes
O45 Cu19 N5 92.8(4) . . yes
O17 Cu19 N5 168.5(4) . . yes
O49 Cu19 O47 93.5(4) . . yes
O45 Cu19 O47 94.5(3) . . yes
O17 Cu19 O47 75.4(3) . . yes
N5 Cu19 O47 94.3(4) . . yes
O49 Cu19 O64 84.8(2) . . yes
O45 Cu19 O64 92.5(2) . . yes
O17 Cu19 O64 20.03(18) . . yes
N5 Cu19 O64 151.1(4) . . yes
O47 Cu19 O64 56.9(2) . . yes
O65 Cu20 O17 169.6(3) . . yes
O65 Cu20 O47 92.1(3) . . yes
O17 Cu20 O47 82.5(3) . . yes
O65 Cu20 O64 90.8(4) . . yes
O17 Cu20 O64 94.1(3) . . yes
O47 Cu20 O64 175.8(3) . . yes
O65 Cu20 O69A 91.5(8) . . yes
O17 Cu20 O69A 96.4(8) . . yes
O47 Cu20 O69A 81.0(7) . . yes
O64 Cu20 O69A 101.9(7) . . yes
O65 Cu20 O69B 99.9(8) . . yes
O17 Cu20 O69B 89.5(7) . . yes
O47 Cu20 O69B 95.1(7) . . yes
O64 Cu20 O69B 87.3(7) . . yes
O69A Cu20 O69B 16.7(7) . . yes
O51 Cu21 O55 167.5(4) . . yes
O51 Cu21 N6 92.9(3) . . yes
O55 Cu21 N6 93.8(4) . . yes
O51 Cu21 O18 83.4(3) . . yes
O55 Cu21 O18 92.4(3) . . yes
N6 Cu21 O18 166.3(4) . . yes
O51 Cu21 O53 96.9(3) . . yes
O55 Cu21 O53 93.3(3) . . yes
N6 Cu21 O53 92.7(4) . . yes
O18 Cu21 O53 74.7(3) . . yes
O51 Cu21 Br6 86.6(2) . . yes
O55 Cu21 Br6 81.8(3) . . yes
N6 Cu21 Br6 101.0(3) . . yes
O18 Cu21 Br6 92.0(2) . . yes
O53 Cu21 Br6 165.7(2) . . yes
O53 Cu22 O18 82.7(3) . . yes
O53 Cu22 O68 92.1(3) . . yes
O18 Cu22 O68 163.2(3) . . yes
O53 Cu22 O66 174.4(3) . . yes
O18 Cu22 O66 94.9(3) . . yes
O68 Cu22 O66 91.6(4) . . yes
O53 Cu22 O67 91.0(3) . . yes
O18 Cu22 O67 98.6(2) . . yes
O68 Cu22 O67 97.5(4) . . yes
O66 Cu22 O67 84.3(3) . . yes
Cu10 O1 Cu2 115.2(3) . . yes
Cu10 O1 Cu1 92.6(3) . . yes
Cu2 O1 Cu1 94.0(3) . . yes
Cu3 O2 Cu2 98.4(3) . . yes
Cu3 O2 Cu4 98.1(3) . . yes
Cu2 O2 Cu4 122.6(3) . . yes
Cu6 O3 Cu7 97.5(3) . . yes
Cu6 O3 Cu5 101.3(3) . . yes
Cu7 O3 Cu5 122.5(3) . . yes
Cu9 O4 Cu7 117.4(3) . . yes
Cu9 O4 Cu8 90.3(3) . . yes
Cu7 O4 Cu8 94.0(3) . . yes
Cu10 O5 Cu9 96.2(3) . . yes
Cu10 O5 Cu11 108.2(3) . . yes
Cu9 O5 Cu11 106.5(3) . . yes
Cu4 O6 Cu5 96.5(3) . . yes
Cu4 O6 Cu12 110.1(3) . . yes
Cu5 O6 Cu12 106.6(3) . . yes
Cu13 O7 Cu1 97.0(3) . . yes
Cu13 O7 Cu10 122.5(4) . . yes
Cu1 O7 Cu10 100.6(3) . . yes
Cu8 O8 Cu14 98.1(3) . . yes
Cu8 O8 Cu9 99.9(3) . . yes
Cu14 O8 Cu9 122.5(4) . . yes
Cu13 O9 Cu2 117.5(3) . . yes
Cu13 O9 Cu1 93.4(3) . . yes
Cu2 O9 Cu1 100.5(3) . . yes
Cu13 O10 Cu2 116.9(3) 2 . yes
Cu13 O10 Cu3 97.5(3) 2 . yes
Cu2 O10 Cu3 90.9(3) . . yes
Cu14 O11 Cu7 117.9(3) 2 . yes
Cu14 O11 Cu6 101.5(3) 2 . yes
Cu7 O11 Cu6 92.7(3) . . yes
Cu7 O12 Cu14 115.9(3) . . yes
Cu7 O12 Cu8 100.3(3) . . yes
Cu14 O12 Cu8 92.7(3) . . yes
Cu4 O13 Cu13 115.5(3) . 2 yes
Cu4 O13 Cu3 93.1(3) . . yes
Cu13 O13 Cu3 97.9(3) 2 . yes
Cu5 O14 Cu14 116.9(4) . 2 yes
Cu5 O14 Cu6 90.3(3) . . yes
Cu14 O14 Cu6 92.4(3) 2 . yes
Cu16 O15 Cu1 110.2(3) . . yes
Cu16 O15 Cu15 106.4(3) . . yes
Cu1 O15 Cu15 105.1(3) . . yes
Cu3 O16 Cu18 109.7(3) . . yes
Cu3 O16 Cu17 103.1(3) . . yes
Cu18 O16 Cu17 103.7(3) . . yes
Cu20 O17 Cu6 107.6(3) . . yes
Cu20 O17 Cu19 103.7(3) . . yes
Cu6 O17 Cu19 106.6(3) . . yes
Cu8 O18 Cu22 108.1(3) . . yes
Cu8 O18 Cu21 105.1(3) . . yes
Cu22 O18 Cu21 103.2(3) . . yes
Cu5 O19 Cu4 97.0(3) . . yes
Cu9 O20 Cu10 97.6(3) . . yes
C1 N1 C7 107.8(10) . . ?
C1 N1 C4 108.2(10) . . ?
C7 N1 C4 108.6(10) . . ?
C1 N1 Cu11 110.1(8) . . ?
C7 N1 Cu11 111.5(8) . . ?
C4 N1 Cu11 110.5(7) . . ?
N1 C1 C2 116.2(10) . . ?
C3 C2 C1 118.7(11) . . ?
O22 C3 O21 124.4(11) . . ?
O22 C3 C2 117.8(10) . . ?
O21 C3 C2 117.6(10) . . ?
C3 O21 Cu11 126.5(7) . . yes
C3 O22 Cu1 122.1(8) . . yes
N1 C4 C5 116.2(12) . . ?
C6 C5 C4 112.4(10) . . ?
O23 C6 O24 123.3(11) . . ?
O23 C6 C5 121.2(10) . . ?
O24 C6 C5 115.5(10) . . ?
C6 O23 Cu11 108.4(7) . . yes
C6 O23 Cu9 127.4(7) . . yes
Cu11 O23 Cu9 85.8(2) . . yes
C6 O24 Cu8 127.6(8) . . yes
N1 C7 C8 114.9(11) . . ?
C7 C8 C9 111.8(11) . . ?
O26 C9 O25 123.1(17) . . ?
O26 C9 C8 121.7(13) . . ?
O25 C9 C8 115.2(13) . . ?
C9 O25 Cu11 125.8(9) . . ?
C10 N2 C16 107.3(9) . . ?
C10 N2 C13 108.5(9) . . ?
C16 N2 C13 109.0(9) . . ?
C10 N2 Cu12 108.8(6) . . ?
C16 N2 Cu12 112.1(7) . . ?
C13 N2 Cu12 111.0(7) . . ?
N2 C10 C11 117.0(10) . . ?
C10 C11 C12 118.9(9) . . ?
O28 C12 O27 123.2(11) . . ?
O28 C12 C11 117.1(9) . . ?
O27 C12 C11 119.7(9) . . ?
C12 O27 Cu12 126.3(8) . . yes
C12 O28 Cu3 123.2(7) . . yes
N2 C13 C14 117.1(9) . . ?
C13 C14 C15 114.0(9) . . ?
O29 C15 O30 125.7(10) . . ?
O29 C15 C14 118.4(9) . . ?
O30 C15 C14 115.9(9) . . ?
C15 O29 Cu12 109.5(7) . . yes
C15 O29 Cu5 128.9(7) . . yes
Cu12 O29 Cu5 83.6(2) . . yes
C15 O30 Cu6 123.9(7) . . yes
N2 C16 C17 114.5(9) . . ?
C18 C17 C16 113.1(10) . . ?
O32 C18 O31 122.5(12) . . ?
O32 C18 C17 120.8(12) . . ?
O31 C18 C17 116.7(11) . . ?
C18 O31 Cu12 121.3(7) . . ?
C22 N3 C25 109.7(9) . . ?
C22 N3 C19 109.4(9) . . ?
C25 N3 C19 106.5(9) . . ?
C22 N3 Cu15 109.5(7) . . ?
C25 N3 Cu15 112.8(7) . . ?
C19 N3 Cu15 108.8(6) . . ?
C20 C19 N3 114.9(9) . . ?
C19 C20 C21 117.4(9) . . ?
O34 C21 O33 122.1(10) . . ?
O34 C21 C20 120.6(10) . . ?
O33 C21 C20 117.2(9) . . ?
C21 O33 Cu15 126.5(7) . . yes
C21 O33 Cu1 125.6(6) . . yes
Cu15 O33 Cu1 95.3(3) . . yes
N3 C22 C23 117.2(10) . . ?
C24 C23 C22 114.5(10) . . ?
O36 C24 O35 123.3(12) . . ?
O36 C24 C23 122.4(12) . . ?
O35 C24 C23 114.4(12) . . ?
C24 O35 Cu16 128.1(8) . . yes
C24 O35 Cu15 97.4(8) . . yes
Cu16 O35 Cu15 92.7(3) . . yes
N3 C25 C26 113.9(10) . . ?
C27 C26 C25 111.0(11) . . ?
O38 C27 O37 122.2(11) . . ?
O38 C27 C26 120.3(11) . . ?
O37 C27 C26 117.5(10) . . ?
C27 O37 Cu15 126.6(7) . . ?
C34 N4 C28 108.8(9) . . ?
C34 N4 C31 108.2(9) . . ?
C28 N4 C31 108.4(9) . . ?
C34 N4 Cu17 109.7(7) . . ?
C28 N4 Cu17 112.5(6) . . ?
C31 N4 Cu17 109.1(7) . . ?
N4 C28 C29 114.1(10) . . ?
C30 C29 C28 111.4(9) . . ?
O40 C30 O39 122.2(10) . . ?
O40 C30 C29 118.0(10) . . ?
O39 C30 C29 119.7(9) . . ?
C30 O39 Cu17 122.7(6) . . yes
C30 O39 Cu3 128.5(6) . . yes
Cu17 O39 Cu3 96.5(3) . . yes
C30 O40 Cu2 125.8(7) . . yes
N4 C31 C32 116.8(9) . . ?
C33 C32 C31 114.7(11) . . ?
O42 C33 O41 125.1(12) . . ?
O42 C33 C32 118.4(11) . . ?
O41 C33 C32 116.5(11) . . ?
C33 O41 Cu18 129.2(7) . . yes
C33 O41 Cu17 124.8(7) . . yes
Cu18 O41 Cu17 96.5(3) . . yes
N4 C34 C35 114.8(11) . . ?
C36 C35 C34 122.4(11) . . ?
O44 C36 O43 121.2(12) . . ?
O44 C36 C35 118.5(11) . . ?
O43 C36 C35 120.1(12) . . ?
C36 O43 Cu17 129.9(8) . . ?
C40 N5 C37 108.7(14) . . ?
C40 N5 C43 109.9(14) . . ?
C37 N5 C43 104.0(13) . . ?
C40 N5 Cu19 113.8(10) . . ?
C37 N5 Cu19 107.4(9) . . ?
C43 N5 Cu19 112.5(9) . . ?
N5 C37 C38 118.8(13) . . ?
C39 C38 C37 116.7(11) . . ?
O46 C39 O45 121.8(10) . . ?
O46 C39 C38 118.1(11) . . ?
O45 C39 C38 120.1(10) . . ?
C39 O45 Cu19 126.5(7) . . yes
C39 O45 Cu6 126.7(7) . . yes
Cu19 O45 Cu6 95.2(3) . . yes
N5 C40 C41 120.1(18) . . ?
C40 C41 C42 118.8(13) . . ?
O48 C42 O47 123.1(18) . . ?
O48 C42 C41 120.1(15) . . ?
O47 C42 C41 116.6(15) . . ?
C42 O47 Cu20 134.9(11) . . yes
C42 O47 Cu19 128.5(11) . . yes
Cu20 O47 Cu19 96.5(4) . . yes
C44A C43 N5 123(2) . . ?
C44A C43 C44B 14(2) . . ?
N5 C43 C44B 115.1(14) . . ?
C43 C44A C45A 134(3) . . ?
O50A C45A O49 124.2(17) . . ?
O50A C45A C44A 126.6(19) . . ?
O49 C45A C44A 105.0(17) . . ?
C45B C44B C43 81(2) . . ?
O49 C45B O50B 116(4) . . ?
O49 C45B C44B 113(3) . . ?
O50B C45B C44B 102(3) . . ?
C45B O49 C45A 36(2) . . ?
C45B O49 Cu19 122(2) . . ?
C45A O49 Cu19 124.8(10) . . ?
C52 N6 C46 107.9(14) . . ?
C52 N6 C49 102.4(14) . . ?
C46 N6 C49 111.3(14) . . ?
C52 N6 Cu21 110.2(9) . . ?
C46 N6 Cu21 114.3(8) . . ?
C49 N6 Cu21 110.1(9) . . ?
N6 C46 C47 118.3(15) . . ?
C46 C47 C48 114.5(11) . . ?
O52 C48 O51 123.8(10) . . ?
O52 C48 C47 118.3(10) . . ?
O51 C48 C47 118.0(10) . . ?
C48 O51 Cu21 123.9(7) . . yes
C48 O51 Cu8 127.9(7) . . yes
Cu21 O51 Cu8 95.4(3) . . yes
C48 O52 Cu14 124.2(7) . . yes
C50 C49 N6 116.4(13) . . ?
C49 C50 C51 114.8(13) . . ?
O54 C51 O53 124.2(13) . . ?
O54 C51 C50 119.6(12) . . ?
O53 C51 C50 116.1(12) . . ?
C51 O53 Cu22 133.4(9) . . yes
C51 O53 Cu21 130.2(8) . . yes
Cu22 O53 Cu21 96.4(4) . . yes
C53 C52 N6 123.8(17) . . ?
C52 C53 C54 121.4(12) . . ?
O56 C54 O55 121.0(13) . . ?
O56 C54 C53 119.0(11) . . ?
O55 C54 C53 120.1(12) . . ?
C54 O55 Cu21 126.6(9) . . ?
Cu20 O64 Cu19 29.50(18) . . ?
O69B O69A Cu20 96(5) . . ?
O69A O69B Cu20 67(4) . . ?
O391 Br7B O392 153(7) . . ?
O391 Br7B Br7C 65(5) . . ?
O392 Br7B Br7C 141(2) . . ?
O402 Br7C Br7B 169(2) . . ?
O442 Br7D Br7E 107.9(17) . . ?
O442 Br7D O414 14(2) . . ?
Br7E Br7D O414 106.0(13) . . ?
O442 Br7D O413 164.0(19) . . ?
Br7E Br7D O413 88.1(11) . . ?
O414 Br7D O413 161.2(16) . . ?
O221 O413 Br7D 131(3) 6_566 . ?
O442 O414 Br7D 37(6) . . ?
Br7F O421 Br7G 42(5) . . ?
Br7F O421 O422 21(6) . . ?
Br7G O421 O422 21(4) . . ?
O421 Br7F Br7G 107(8) . . ?
O421 Br7F O422 144(10) . . ?
Br7G Br7F O422 37(5) . . ?
Br7G O422 Br7F 68(10) . . ?
Br7G O422 O421 53(10) . . ?
Br7F O422 O421 15(4) . . ?
O422 Br7G Br7F 75(10) . . ?
O422 Br7G O421 105(10) . . ?
Br7F Br7G O421 30(4) . . ?
O414 O442 Br7D 130(7) . . ?
O321 O462 O461 153(4) . . ?
O521 O492 O491 151(4) . . ?

loop_
_geom_bond_atom_site_label_1
_geom_bond_atom_site_label_2
_geom_bond_distance
_geom_bond_site_symmetry_2
_geom_bond_publ_flag
Br1 Cu13 3.0716(15) 2 ?
Br1 Cu13 3.0716(15) . yes
Br1 Cu2 3.1007(15) . yes
Br1 Cu2 3.1007(15) 2 ?
Br1 Cu10 3.2130(13) 2 ?
Br1 Cu10 3.2130(13) . yes
Br1 Cu4 3.2525(13) 2 ?
Br1 Cu4 3.2524(13) . yes
Br2 Cu7 3.0397(15) 2 ?
Br2 Cu7 3.0397(15) . yes
Br2 Cu14 3.0693(15) . yes
Br2 Cu14 3.0693(15) 2 ?
Br2 Cu5 3.2704(13) . yes
Br2 Cu5 3.2704(13) 2 ?
Br2 Cu9 3.3032(13) . yes
Br2 Cu9 3.3032(13) 2 ?
Cu1 O7 1.945(7) . yes
Cu1 O15 1.984(6) . yes
Cu1 O22 2.008(8) . yes
Cu1 O9 2.040(7) . yes
Cu1 O1 2.274(7) . yes
Cu1 O33 2.348(7) . yes
Cu1 Cu13 2.9088(18) . ?
Cu1 Cu10 3.0320(17) . ?
Cu2 O1 1.944(7) . yes
Cu2 O10 1.951(7) . yes
Cu2 O2 1.969(6) . yes
Cu2 O9 1.983(6) . yes
Cu2 O40 2.380(7) . yes
Cu2 Cu3 2.9673(18) . ?
Cu3 O16 1.933(6) . yes
Cu3 O2 1.950(6) . yes
Cu3 O28 2.110(8) . yes
Cu3 O13 2.168(7) . yes
Cu3 O39 2.188(7) . yes
Cu3 O10 2.205(7) . yes
Cu3 Cu4 2.9749(16) . ?
Cu4 O13 1.924(7) . yes
Cu4 O19 1.952(7) . yes
Cu4 O6 1.953(7) . yes
Cu4 O2 1.988(6) . yes
Cu4 Cu5 2.9239(16) . ?
Cu5 O14 1.930(7) . yes
Cu5 O19 1.952(7) . yes
Cu5 O6 1.965(7) . yes
Cu5 O3 1.990(7) . yes
Cu5 O29 2.413(7) . yes
Cu5 Cu6 3.0328(16) . ?
Cu6 O3 1.932(7) . yes
Cu6 O17 1.960(7) . yes
Cu6 O30 1.975(7) . yes
Cu6 O11 2.023(7) . yes
Cu6 O14 2.329(7) . yes
Cu6 O45 2.354(7) . yes
Cu6 Cu7 2.9072(18) . ?
Cu7 O3 1.934(7) . yes
Cu7 O12 1.946(7) . yes
Cu7 O4 1.948(7) . yes
Cu7 O11 1.996(7) . yes
Cu8 O8 1.947(7) . yes
Cu8 O18 1.964(7) . yes
Cu8 O24 1.983(8) . yes
Cu8 O12 2.092(7) . yes
Cu8 O4 2.284(7) . yes
Cu8 O51 2.299(7) . yes
Cu8 Cu14 2.9504(18) . ?
Cu8 Cu9 3.0018(16) . ?
Cu9 O4 1.934(6) . yes
Cu9 O20 1.940(7) . yes
Cu9 O8 1.974(7) . yes
Cu9 O5 1.976(6) . yes
Cu9 O23 2.352(8) . yes
Cu9 Cu10 2.9317(16) . ?
Cu10 O1 1.904(6) . yes
Cu10 O20 1.956(6) . yes
Cu10 O5 1.962(6) . yes
Cu10 O7 1.995(7) . yes
Cu11 O25 1.945(8) . yes
Cu11 O21 1.972(7) . yes
Cu11 O5 2.008(7) . yes
Cu11 N1 2.021(11) . yes
Cu11 O23 2.336(7) . yes
Cu11 Br3 3.047(2) . yes
Cu12 O31 1.934(7) . yes
Cu12 O27 1.952(7) . yes
Cu12 O6 2.007(7) . yes
Cu12 N2 2.028(9) . yes
Cu12 O29 2.367(8) . yes
Cu12 Br4 3.0794(19) . yes
Cu13 O10 1.939(7) 2 yes
Cu13 O7 1.939(7) . yes
Cu13 O9 1.955(6) . yes
Cu13 O13 1.963(7) 2 yes
Cu14 O14 1.944(6) 2 yes
Cu14 O8 1.961(7) . yes
Cu14 O11 1.972(7) 2 yes
Cu14 O12 1.983(6) . yes
Cu14 O52 2.411(7) . yes
Cu15 O37 1.919(7) . yes
Cu15 O33 1.936(7) . yes
Cu15 N3 2.009(9) . yes
Cu15 O15 2.017(6) . yes
Cu15 O35 2.398(9) . yes
Cu15 O57 2.600(8) . yes
Cu16 O15 1.946(7) . yes
Cu16 O59 1.963(9) . yes
Cu16 O35 1.969(8) . yes
Cu16 O60 1.977(8) . yes
Cu16 O58 2.273(9) . yes
Cu17 O43 1.944(7) . yes
Cu17 O39 1.945(7) . yes
Cu17 N4 2.004(9) . yes
Cu17 O16 2.009(6) . yes
Cu17 O41 2.248(8) . yes
Cu17 Br5 3.1579(18) . yes
Cu18 O41 1.954(7) . yes
Cu18 O61 1.966(9) . yes
Cu18 O16 1.984(7) . yes
Cu18 O62 1.985(8) . yes
Cu18 O63 2.266(8) . yes
Cu19 O49 1.946(8) . yes
Cu19 O45 1.947(7) . yes
Cu19 O17 2.015(7) . yes
Cu19 N5 2.018(10) . yes
Cu19 O47 2.212(9) . yes
Cu19 O64 4.690(9) . ?
Cu20 O65 1.957(8) . yes
Cu20 O17 1.959(7) . yes
Cu20 O47 1.969(9) . yes
Cu20 O64 1.977(9) . yes
Cu20 O69A 2.22(3) . yes
Cu20 O69B 2.39(3) . yes
Cu21 O51 1.959(7) . yes
Cu21 O55 1.962(8) . yes
Cu21 N6 1.992(10) . yes
Cu21 O18 2.011(7) . yes
Cu21 O53 2.240(9) . yes
Cu21 Br6 3.078(2) . yes
Cu22 O53 1.939(8) . yes
Cu22 O18 1.973(7) . yes
Cu22 O68 1.975(8) . yes
Cu22 O66 1.979(8) . yes
Cu22 O67 2.269(8) . yes
O10 Cu13 1.939(7) 2 ?
O11 Cu14 1.972(7) 2 ?
O13 Cu13 1.963(7) 2 ?
O14 Cu14 1.944(6) 2 ?
N1 C1 1.454(15) . ?
N1 C7 1.487(15) . ?
N1 C4 1.496(17) . ?
C1 C2 1.541(16) . ?
C2 C3 1.517(17) . ?
C3 O22 1.254(13) . ?
C3 O21 1.273(13) . ?
C4 C5 1.555(16) . ?
C5 C6 1.515(17) . ?
C6 O23 1.254(13) . ?
C6 O24 1.275(13) . ?
C7 C8 1.55(2) . ?
C8 C9 1.59(2) . ?
C9 O26 1.154(16) . ?
C9 O25 1.217(14) . ?
N2 C10 1.475(13) . ?
N2 C16 1.481(14) . ?
N2 C13 1.495(14) . ?
C10 C11 1.507(15) . ?
C11 C12 1.530(15) . ?
C12 O28 1.253(12) . ?
C12 O27 1.259(12) . ?
C13 C14 1.513(14) . ?
C14 C15 1.538(15) . ?
C15 O29 1.235(12) . ?
C15 O30 1.270(12) . ?
C16 C17 1.566(18) . ?
C17 C18 1.523(17) . ?
C18 O32 1.210(14) . ?
C18 O31 1.272(13) . ?
N3 C22 1.480(15) . ?
N3 C25 1.513(14) . ?
N3 C19 1.537(14) . ?
C19 C20 1.491(14) . ?
C20 C21 1.529(14) . ?
C21 O34 1.248(12) . ?
C21 O33 1.285(12) . ?
C22 C23 1.533(16) . ?
C23 C24 1.476(17) . ?
C24 O36 1.281(16) . ?
C24 O35 1.324(15) . ?
C25 C26 1.525(18) . ?
C26 C27 1.506(16) . ?
C27 O38 1.238(13) . ?
C27 O37 1.268(13) . ?
N4 C34 1.477(14) . ?
N4 C28 1.492(15) . ?
N4 C31 1.502(14) . ?
C28 C29 1.558(15) . ?
C29 C30 1.505(14) . ?
C30 O40 1.249(12) . ?
C30 O39 1.282(12) . ?
C31 C32 1.569(17) . ?
C32 C33 1.504(17) . ?
C33 O42 1.213(14) . ?
C33 O41 1.294(13) . ?
C34 C35 1.520(17) . ?
C35 C36 1.512(17) . ?
C36 O44 1.263(15) . ?
C36 O43 1.276(13) . ?
N5 C40 1.41(2) . ?
N5 C37 1.47(2) . ?
N5 C43 1.466(18) . ?
C37 C38 1.526(18) . ?
C38 C39 1.520(15) . ?
C39 O46 1.227(12) . ?
C39 O45 1.282(13) . ?
C40 C41 1.50(2) . ?
C41 C42 1.59(2) . ?
C42 O48 1.240(18) . ?
C42 O47 1.245(16) . ?
C43 C44A 1.20(3) . ?
C43 C44B 1.74(3) . ?
C44A C45A 1.62(4) . ?
C45A O50A 1.23(2) . ?
C45A O49 1.33(2) . ?
C44B C45B 1.72(5) . ?
C45B O49 1.20(4) . ?
C45B O50B 1.34(5) . ?
N6 C52 1.46(2) . ?
N6 C46 1.478(18) . ?
N6 C49 1.54(2) . ?
C46 C47 1.49(2) . ?
C47 C48 1.519(14) . ?
C48 O52 1.229(12) . ?
C48 O51 1.267(12) . ?
C49 C50 1.51(2) . ?
C50 C51 1.532(19) . ?
C51 O54 1.230(15) . ?
C51 O53 1.280(15) . ?
C52 C53 1.42(2) . ?
C53 C54 1.521(18) . ?
C54 O56 1.244(15) . ?
C54 O55 1.268(14) . ?
O69A O69B 0.69(2) . ?
O70A O70B 0.54(2) . ?
O221 O413 0.91(3) 6_565 ?
O281 O282 1.21(5) . ?
O321 O462 1.40(5) . ?
Br7B O391 0.63(5) . ?
Br7B O392 1.41(4) . ?
Br7B Br7C 2.67(3) . ?
Br7C O402 0.86(2) . ?
Br7D O442 1.58(4) . ?
Br7D Br7E 1.724(18) . ?
Br7D O414 2.03(4) . ?
Br7D O413 2.05(3) . ?
O413 O221 0.91(3) 6_566 ?
O414 O442 0.62(5) . ?
O421 Br7F 0.66(6) . ?
O421 Br7G 1.26(7) . ?
O421 O422 1.52(8) . ?
Br7F Br7G 0.89(6) . ?
Br7F O422 0.93(7) . ?
O422 Br7G 0.58(8) . ?
O431 O432 1.26(4) . ?
O461 O462 1.51(5) . ?
O471 O472 1.53(4) . ?
O491 O492 1.52(4) . ?
O492 O521 1.48(5) . ?
O501 O502 1.09(4) . ?
